data_4070956
loop_
_publ_author_name
'Cruz, Carlos A.'
'Emslie, David J. H.'
'Harrington, Laura E.'
'Britten, James F.'

_publ_section_title
;
 Single and Double Alkyl Abstraction from a Bis(anilido)xanthene
 Thorium(IV) Dibenzyl Complex: Isolation of an Organothorium Cation and a
 Thorium Dication
;
_journal_issue 1
_journal_name_full Organometallics
_journal_page_first 15
_journal_paper_doi 10.1021/om7011503
_journal_volume 27
_journal_year 2008
_chemical_formula_moiety 'C47 H62 N2 O Th, 2(C25 H7 B F15), 1.5(C6 H14), 3(C7 H8)'
_chemical_formula_sum 'C127 H121 B2 F30 N2 O Th'
_chemical_formula_weight 2514.92
_chemical_name_systematic
; 
 ? 
;
_space_group_IT_number 2
_symmetry_cell_setting triclinic
_symmetry_space_group_name_Hall '-P 1'
_symmetry_space_group_name_H-M 'P -1'
_atom_sites_solution_hydrogens geom
_atom_sites_solution_primary direct
_atom_sites_solution_secondary difmap
_audit_creation_method SHELXL-97
_cell_angle_alpha 76.793(2)
_cell_angle_beta 87.806(3)
_cell_angle_gamma 89.678(2)
_cell_formula_units_Z 2
_cell_length_a 13.8360(16)
_cell_length_b 16.6177(19)
_cell_length_c 25.570(3)
_cell_measurement_reflns_used 3085
_cell_measurement_temperature 173(2)
_cell_measurement_theta_max 17.42
_cell_measurement_theta_min 2.16
_cell_volume 5719.4(11)
_computing_cell_refinement 'Bruker APEX2'
_computing_data_collection 'Bruker APEX2'
_computing_data_reduction 'Bruker SAINT'
_computing_molecular_graphics 'Bruker SHELXTL'
_computing_publication_material 'Bruker SHELXTL'
_computing_structure_refinement 'SHELXL-97 (Sheldrick, 1997)'
_computing_structure_solution 'SHELXS-97 (Sheldrick, 1990)'
_diffrn_ambient_temperature 173(2)
_diffrn_measured_fraction_theta_full 0.983
_diffrn_measured_fraction_theta_max 0.983
_diffrn_measurement_device_type 'CCD area detector'
_diffrn_measurement_method 'phi and omega scans'
_diffrn_radiation_monochromator graphite
_diffrn_radiation_source 'fine-focus sealed tube'
_diffrn_radiation_type MoK\a
_diffrn_radiation_wavelength 0.71073
_diffrn_reflns_av_R_equivalents 0.1322
_diffrn_reflns_av_sigmaI/netI 0.1960
_diffrn_reflns_limit_h_max 9
_diffrn_reflns_limit_h_min -17
_diffrn_reflns_limit_k_max 20
_diffrn_reflns_limit_k_min -21
_diffrn_reflns_limit_l_max 32
_diffrn_reflns_limit_l_min -33
_diffrn_reflns_number 71694
_diffrn_reflns_theta_full 27.53
_diffrn_reflns_theta_max 27.53
_diffrn_reflns_theta_min 1.64
_exptl_absorpt_coefficient_mu 1.405
_exptl_absorpt_correction_T_max 1.000
_exptl_absorpt_correction_T_min 0.842
_exptl_absorpt_correction_type numerical
_exptl_absorpt_process_details Sadabs
_exptl_crystal_colour orange
_exptl_crystal_density_diffrn 1.460
_exptl_crystal_density_method 'not measured'
_exptl_crystal_description plate
_exptl_crystal_F_000 2550
_exptl_crystal_size_max 0.20
_exptl_crystal_size_mid 0.20
_exptl_crystal_size_min 0.02
_refine_diff_density_max 1.137
_refine_diff_density_min -1.398
_refine_diff_density_rms 0.135
_refine_ls_extinction_method none
_refine_ls_goodness_of_fit_ref 0.970
_refine_ls_hydrogen_treatment constr
_refine_ls_matrix_type full
_refine_ls_number_parameters 1392
_refine_ls_number_reflns 25890
_refine_ls_number_restraints 1039
_refine_ls_restrained_S_all 0.969
_refine_ls_R_factor_all 0.1586
_refine_ls_R_factor_gt 0.0722
_refine_ls_shift/su_max 0.003
_refine_ls_shift/su_mean 0.000
_refine_ls_structure_factor_coef Fsqd
_refine_ls_weighting_details 'calc w=1/[\s^2^(Fo^2^)+(0.0651P)^2^+0.0000P] where P=(Fo^2^+2Fc^2^)/3'
_refine_ls_weighting_scheme calc
_refine_ls_wR_factor_gt 0.1341
_refine_ls_wR_factor_ref 0.1653
_reflns_number_gt 14057
_reflns_number_total 25890
_reflns_threshold_expression >2sigma(I)
_cod_data_source_file om7011503-file003.cif
_cod_data_source_block cruz30
_cod_depositor_comments
;
The following automatic conversions were performed:

'_symmetry_cell_setting' value 'Triclinic' changed to 'triclinic'
according to /home/saulius/struct/CIF-dictionaries/cif_core.dic
dictionary named 'cif_core.dic' version 2.4.1 from 2010-06-29.

Automatic conversion script
Id: cif_fix_values 1715 2011-07-08 13:25:40Z adriana 
;
_cod_original_cell_volume 5719.5(11)
_cod_original_sg_symbol_H-M P-1
_cod_database_code 4070956

loop_
_symmetry_equiv_pos_as_xyz
'x, y, z'
'-x, -y, -z'

loop_
_atom_site_label
_atom_site_type_symbol
_atom_site_fract_x
_atom_site_fract_y
_atom_site_fract_z
_atom_site_U_iso_or_equiv
_atom_site_adp_type
_atom_site_occupancy
_atom_site_symmetry_multiplicity
_atom_site_calc_flag
_atom_site_refinement_flags
Th1 Th 0.391929(18) 1.001792(19) 0.260586(11) 0.02795(9) Uani 1 1 d .
O1 O 0.2745(3) 0.9425(3) 0.21341(18) 0.0292(11) Uani 1 1 d U
N1 N 0.3260(4) 0.8786(3) 0.3099(2) 0.0291(13) Uani 1 1 d U
B1 B 0.5399(6) 0.7596(5) 0.1452(3) 0.0352(17) Uani 1 1 d U
C1 C 0.1695(5) 0.7374(5) 0.2260(3) 0.0362(17) Uani 1 1 d U
H1A H 0.1315 0.7070 0.2070 0.043 Uiso 1 1 calc R
F1 F 0.6335(4) 0.6762(3) 0.07011(19) 0.0643(14) Uani 1 1 d U
N2 N 0.3021(4) 1.0973(4) 0.2012(2) 0.0324(13) Uani 1 1 d U
C2 C 0.1997(5) 0.6975(5) 0.2763(3) 0.0379(16) Uani 1 1 d U
B2 B 0.6700(6) 1.2268(6) 0.3233(4) 0.0397(18) Uani 1 1 d U
F2 F 0.5666(5) 0.5523(3) 0.0326(2) 0.0910(19) Uani 1 1 d U
C3 C 0.2547(5) 0.7437(5) 0.3042(3) 0.0355(16) Uani 1 1 d U
H3A H 0.2763 0.7183 0.3389 0.043 Uiso 1 1 calc R
F3 F 0.3872(5) 0.4856(3) 0.0658(2) 0.099(2) Uani 1 1 d U
C4 C 0.2781(4) 0.8256(5) 0.2821(3) 0.0321(15) Uani 1 1 d U
F4 F 0.2789(4) 0.5480(4) 0.1368(2) 0.0938(19) Uani 1 1 d U
F5 F 0.3426(3) 0.6712(3) 0.1740(2) 0.0606(13) Uani 1 1 d U
C5 C 0.2468(5) 1.0736(5) 0.1616(3) 0.0332(15) Uani 1 1 d U
F6 F 0.4586(3) 0.8007(3) 0.03508(17) 0.0499(12) Uani 1 1 d U
C6 C 0.2035(5) 1.1251(5) 0.1189(3) 0.0424(18) Uani 1 1 d U
H6A H 0.2135 1.1830 0.1129 0.051 Uiso 1 1 calc R
F7 F 0.5160(3) 0.9171(3) -0.04719(17) 0.0579(13) Uani 1 1 d U
C7 C 0.1453(5) 1.0951(5) 0.0838(3) 0.0428(17) Uani 1 1 d U
F8 F 0.6571(3) 1.0256(3) -0.03820(18) 0.0612(13) Uani 1 1 d U
C8 C 0.1306(5) 1.0115(5) 0.0933(3) 0.0400(18) Uani 1 1 d U
H8A H 0.0906 0.9906 0.0701 0.048 Uiso 1 1 calc R
F9 F 0.7414(3) 1.0107(3) 0.05859(19) 0.0604(13) Uani 1 1 d U
C9 C 0.1522(5) 0.8628(5) 0.1472(3) 0.0348(16) Uani 1 1 d U
F10 F 0.6883(3) 0.8923(3) 0.14191(16) 0.0447(11) Uani 1 1 d U
C10 C 0.1914(4) 0.8189(4) 0.2018(3) 0.0289(15) Uani 1 1 d U
C11 C 0.2473(4) 0.8593(4) 0.2314(3) 0.0289(15) Uani 1 1 d U
F11 F 0.7616(3) 0.7593(3) 0.12201(18) 0.0550(12) Uani 1 1 d U
C12 C 0.2296(5) 0.9902(4) 0.1680(3) 0.0299(15) Uani 1 1 d U
F12 F 0.8885(3) 0.6766(3) 0.1867(2) 0.0810(17) Uani 1 1 d U
F13 F 0.8329(3) 0.5785(3) 0.2834(2) 0.0818(18) Uani 1 1 d U
C13 C 0.1724(5) 0.9558(5) 0.1359(3) 0.0334(16) Uani 1 1 d U
F14 F 0.6430(3) 0.5702(3) 0.31415(19) 0.0647(14) Uani 1 1 d U
C14 C 0.0396(5) 0.8490(5) 0.1514(3) 0.050(2) Uani 1 1 d U
H14A H 0.0114 0.8737 0.1798 0.076 Uiso 1 1 calc R
H14B H 0.0254 0.7896 0.1600 0.076 Uiso 1 1 calc R
H14C H 0.0116 0.8751 0.1170 0.076 Uiso 1 1 calc R
F15 F 0.5120(3) 0.6512(3) 0.25044(17) 0.0482(11) Uani 1 1 d U
C15 C 0.1951(5) 0.8252(5) 0.1029(3) 0.045(2) Uani 1 1 d U
H15A H 0.2652 0.8346 0.0998 0.067 Uiso 1 1 calc R
H15B H 0.1661 0.8511 0.0688 0.067 Uiso 1 1 calc R
H15C H 0.1818 0.7657 0.1115 0.067 Uiso 1 1 calc R
F16 F 0.8602(3) 1.1469(3) 0.35802(19) 0.0586(13) Uani 1 1 d U
C16 C 0.1658(6) 0.6104(5) 0.3015(3) 0.0473(19) Uani 1 1 d U
F17 F 0.8922(4) 1.0416(3) 0.4496(2) 0.0764(16) Uani 1 1 d U
C17 C 0.0549(6) 0.6099(6) 0.3052(5) 0.087(3) Uani 1 1 d U
H17A H 0.0298 0.6292 0.2692 0.131 Uiso 1 1 calc R
H17B H 0.0324 0.6467 0.3281 0.131 Uiso 1 1 calc R
H17C H 0.0317 0.5536 0.3207 0.131 Uiso 1 1 calc R
F18 F 0.7475(4) 0.9932(3) 0.5242(2) 0.0806(16) Uani 1 1 d U
C18 C 0.1987(7) 0.5795(6) 0.3592(3) 0.065(3) Uani 1 1 d U
H18A H 0.1778 0.6186 0.3808 0.098 Uiso 1 1 calc R
H18B H 0.2694 0.5752 0.3589 0.098 Uiso 1 1 calc R
H18C H 0.1701 0.5251 0.3747 0.098 Uiso 1 1 calc R
F19 F 0.5675(4) 1.0571(3) 0.50595(19) 0.0725(15) Uani 1 1 d U
C19 C 0.1964(8) 0.5521(6) 0.2670(4) 0.076(3) Uani 1 1 d U
H19A H 0.1737 0.5728 0.2305 0.114 Uiso 1 1 calc R
H19B H 0.1684 0.4974 0.2822 0.114 Uiso 1 1 calc R
H19C H 0.2671 0.5481 0.2657 0.114 Uiso 1 1 calc R
F20 F 0.5309(3) 1.1630(3) 0.41454(17) 0.0538(12) Uani 1 1 d U
C20 C 0.0956(6) 1.1557(6) 0.0392(4) 0.057(2) Uani 1 1 d U
F21 F 0.7702(3) 1.2243(4) 0.2123(2) 0.0720(15) Uani 1 1 d U
C21 C 0.0510(9) 1.1155(8) 0.0002(5) 0.119(4) Uani 1 1 d U
H21A H 0.0201 1.1575 -0.0273 0.179 Uiso 1 1 calc R
H21B H 0.0023 1.0755 0.0189 0.179 Uiso 1 1 calc R
H21C H 0.1009 1.0869 -0.0168 0.179 Uiso 1 1 calc R
F22 F 0.9202(4) 1.3144(4) 0.1689(2) 0.097(2) Uani 1 1 d U
C22 C 0.0283(8) 1.2086(8) 0.0634(4) 0.112(4) Uani 1 1 d U
H22A H -0.0040 1.2476 0.0348 0.168 Uiso 1 1 calc R
H22B H 0.0649 1.2394 0.0846 0.168 Uiso 1 1 calc R
H22C H -0.0202 1.1738 0.0868 0.168 Uiso 1 1 calc R
F23 F 1.0103(4) 1.4143(4) 0.2229(3) 0.102(2) Uani 1 1 d U
C23 C 0.1668(8) 1.2158(8) 0.0050(4) 0.113(4) Uani 1 1 d U
H23A H 0.1326 1.2538 -0.0233 0.169 Uiso 1 1 calc R
H23B H 0.2157 1.1854 -0.0114 0.169 Uiso 1 1 calc R
H23C H 0.1985 1.2475 0.0276 0.169 Uiso 1 1 calc R
C24 C 0.3083(4) 0.8489(4) 0.3676(3) 0.0289(15) Uani 1 1 d U
F24 F 0.9438(3) 1.4185(3) 0.3246(3) 0.092(2) Uani 1 1 d U
C25 C 0.3784(5) 0.8053(5) 0.4007(3) 0.0326(16) Uani 1 1 d U
F25 F 0.7909(3) 1.3301(3) 0.3685(2) 0.0676(15) Uani 1 1 d U
F26 F 0.6161(3) 1.3001(3) 0.42048(19) 0.0616(13) Uani 1 1 d U
C26 C 0.3534(5) 0.7713(5) 0.4538(3) 0.0401(18) Uani 1 1 d U
H26A H 0.4011 0.7422 0.4764 0.048 Uiso 1 1 calc R
C27 C 0.2617(5) 0.7781(5) 0.4752(3) 0.0474(19) Uani 1 1 d U
H27A H 0.2454 0.7519 0.5115 0.057 Uiso 1 1 calc R
F27 F 0.5049(4) 1.4284(3) 0.4196(2) 0.0812(16) Uani 1 1 d U
C28 C 0.1939(5) 0.8237(5) 0.4429(3) 0.0438(18) Uani 1 1 d U
H28A H 0.1312 0.8299 0.4579 0.053 Uiso 1 1 calc R
F28 F 0.4261(4) 1.5124(3) 0.3285(2) 0.0817(17) Uani 1 1 d U
F29 F 0.4618(4) 1.4631(3) 0.2350(2) 0.0751(16) Uani 1 1 d U
C29 C 0.2140(5) 0.8606(5) 0.3895(3) 0.0373(16) Uani 1 1 d U
F30 F 0.5708(3) 1.3316(3) 0.23435(18) 0.0611(13) Uani 1 1 d U
C30 C 0.1345(5) 0.9081(5) 0.3557(3) 0.0439(19) Uani 1 1 d U
H30A H 0.1655 0.9411 0.3216 0.053 Uiso 1 1 calc R
C31 C 0.0826(6) 0.9677(6) 0.3841(4) 0.070(3) Uani 1 1 d U
H31A H 0.1298 1.0049 0.3939 0.105 Uiso 1 1 calc R
H31B H 0.0484 0.9365 0.4166 0.105 Uiso 1 1 calc R
H31C H 0.0359 1.0001 0.3600 0.105 Uiso 1 1 calc R
C32 C 0.0602(5) 0.8500(6) 0.3409(4) 0.068(3) Uani 1 1 d U
H32A H 0.0932 0.8117 0.3222 0.102 Uiso 1 1 calc R
H32B H 0.0129 0.8825 0.3173 0.102 Uiso 1 1 calc R
H32C H 0.0269 0.8186 0.3737 0.102 Uiso 1 1 calc R
C33 C 0.4802(5) 0.7933(5) 0.3804(3) 0.0461(19) Uani 1 1 d U
H33A H 0.4931 0.8377 0.3472 0.055 Uiso 1 1 calc R
C34 C 0.4904(6) 0.7114(6) 0.3647(4) 0.064(3) Uani 1 1 d U
H34A H 0.4407 0.7067 0.3393 0.097 Uiso 1 1 calc R
H34B H 0.4824 0.6664 0.3969 0.097 Uiso 1 1 calc R
H34C H 0.5546 0.7079 0.3479 0.097 Uiso 1 1 calc R
C35 C 0.5579(6) 0.8006(6) 0.4202(4) 0.070(3) Uani 1 1 d U
H35A H 0.6220 0.7927 0.4044 0.106 Uiso 1 1 calc R
H35B H 0.5468 0.7583 0.4535 0.106 Uiso 1 1 calc R
H35C H 0.5547 0.8556 0.4282 0.106 Uiso 1 1 calc R
C36 C 0.2919(5) 1.1835(5) 0.2014(3) 0.0360(16) Uani 1 1 d U
C37 C 0.3530(6) 1.2427(5) 0.1685(3) 0.0428(17) Uani 1 1 d U
C38 C 0.3460(6) 1.3241(5) 0.1733(3) 0.054(2) Uani 1 1 d U
H38A H 0.3888 1.3642 0.1521 0.064 Uiso 1 1 calc R
C39 C 0.2796(7) 1.3485(6) 0.2074(4) 0.061(2) Uani 1 1 d U
H39A H 0.2778 1.4041 0.2110 0.074 Uiso 1 1 calc R
C40 C 0.2150(6) 1.2908(5) 0.2367(3) 0.054(2) Uani 1 1 d U
H40A H 0.1671 1.3080 0.2594 0.065 Uiso 1 1 calc R
C41 C 0.2183(5) 1.2090(5) 0.2339(3) 0.0399(17) Uani 1 1 d U
C42 C 0.4246(6) 1.2229(5) 0.1268(3) 0.0430(19) Uani 1 1 d U
H42A H 0.4148 1.1638 0.1257 0.052 Uiso 1 1 calc R
C43 C 0.4079(7) 1.2760(5) 0.0704(3) 0.060(2) Uani 1 1 d U
H43A H 0.3409 1.2694 0.0610 0.090 Uiso 1 1 calc R
H43B H 0.4520 1.2582 0.0443 0.090 Uiso 1 1 calc R
H43C H 0.4203 1.3342 0.0699 0.090 Uiso 1 1 calc R
C44 C 0.5285(5) 1.2329(5) 0.1411(3) 0.051(2) Uani 1 1 d U
H44A H 0.5394 1.1989 0.1771 0.077 Uiso 1 1 calc R
H44B H 0.5411 1.2910 0.1406 0.077 Uiso 1 1 calc R
H44C H 0.5722 1.2151 0.1149 0.077 Uiso 1 1 calc R
C45 C 0.1437(5) 1.1496(5) 0.2663(3) 0.0468(19) Uani 1 1 d U
H45A H 0.1769 1.0957 0.2800 0.056 Uiso 1 1 calc R
C46 C 0.0596(6) 1.1331(6) 0.2325(4) 0.071(3) Uani 1 1 d U
H46A H 0.0854 1.1150 0.2009 0.107 Uiso 1 1 calc R
H46B H 0.0222 1.1839 0.2209 0.107 Uiso 1 1 calc R
H46C H 0.0175 1.0898 0.2542 0.107 Uiso 1 1 calc R
C47 C 0.1001(6) 1.1783(6) 0.3158(4) 0.063(3) Uani 1 1 d U
H47A H 0.1524 1.1887 0.3382 0.095 Uiso 1 1 calc R
H47B H 0.0571 1.1352 0.3368 0.095 Uiso 1 1 calc R
H47C H 0.0633 1.2293 0.3036 0.095 Uiso 1 1 calc R
C48 C 0.5939(4) 0.9407(5) 0.2494(3) 0.0331(16) Uani 1 1 d U
H48A H 0.6378 0.9334 0.2803 0.040 Uiso 1 1 calc R
C49 C 0.5895(5) 1.0162(5) 0.2131(3) 0.0343(16) Uani 1 1 d U
H49A H 0.6322 1.0626 0.2171 0.041 Uiso 1 1 calc R
C50 C 0.5349(5) 1.0246(5) 0.1684(3) 0.0359(17) Uani 1 1 d U
H50A H 0.5366 1.0779 0.1406 0.043 Uiso 1 1 calc R
C51 C 0.4833(5) 0.9572(4) 0.1592(3) 0.0326(16) Uani 1 1 d U
H51A H 0.4447 0.9643 0.1262 0.039 Uiso 1 1 calc R
C52 C 0.4931(4) 0.8785(4) 0.1924(3) 0.0280(14) Uani 1 1 d U
C53 C 0.5455(4) 0.8731(4) 0.2397(3) 0.0293(15) Uani 1 1 d U
H53A H 0.5475 0.8218 0.2653 0.035 Uiso 1 1 calc R
C54 C 0.4563(5) 0.8044(4) 0.1776(3) 0.0325(16) Uani 1 1 d U
H54A H 0.4003 0.8197 0.1545 0.039 Uiso 1 1 calc R
H54B H 0.4335 0.7642 0.2106 0.039 Uiso 1 1 calc R
C55 C 0.4929(6) 0.6825(5) 0.1239(3) 0.0421(17) Uani 1 1 d U
C56 C 0.5437(7) 0.6458(5) 0.0889(3) 0.054(2) Uani 1 1 d U
C57 C 0.5117(8) 0.5813(6) 0.0687(3) 0.062(2) Uani 1 1 d U
C58 C 0.4212(8) 0.5490(6) 0.0858(4) 0.068(2) Uani 1 1 d U
C59 C 0.3679(7) 0.5807(6) 0.1205(4) 0.061(2) Uani 1 1 d U
C60 C 0.4032(6) 0.6438(5) 0.1396(3) 0.0495(19) Uani 1 1 d U
C61 C 0.5763(5) 0.8340(5) 0.0927(3) 0.0347(16) Uani 1 1 d U
C62 C 0.5331(5) 0.8480(5) 0.0433(3) 0.0377(17) Uani 1 1 d U
C63 C 0.5606(6) 0.9093(5) -0.0001(3) 0.0427(18) Uani 1 1 d U
C64 C 0.6318(6) 0.9637(5) 0.0035(3) 0.0444(18) Uani 1 1 d U
C65 C 0.6740(5) 0.9557(5) 0.0528(3) 0.0420(18) Uani 1 1 d U
C66 C 0.6447(5) 0.8939(5) 0.0941(3) 0.0363(17) Uani 1 1 d U
C67 C 0.6276(5) 0.7165(5) 0.1845(3) 0.0358(16) Uani 1 1 d U
C68 C 0.7262(5) 0.7166(5) 0.1696(3) 0.0436(18) Uani 1 1 d U
C69 C 0.7940(5) 0.6722(5) 0.2034(4) 0.0488(19) Uani 1 1 d U
C70 C 0.7675(6) 0.6238(5) 0.2516(4) 0.053(2) Uani 1 1 d U
C71 C 0.6721(5) 0.6192(5) 0.2676(3) 0.0443(18) Uani 1 1 d U
C72 C 0.6071(5) 0.6631(5) 0.2329(3) 0.0399(17) Uani 1 1 d U
C73 C 0.4506(5) 1.0054(5) 0.3707(3) 0.0400(17) Uani 1 1 d U
H73A H 0.4546 0.9527 0.3987 0.048 Uiso 1 1 calc R
C74 C 0.3621(5) 1.0475(5) 0.3629(3) 0.0400(17) Uani 1 1 d U
H74A H 0.3043 1.0264 0.3866 0.048 Uiso 1 1 calc R
C75 C 0.3597(5) 1.1226(5) 0.3288(3) 0.0387(17) Uani 1 1 d U
H75A H 0.2982 1.1551 0.3260 0.046 Uiso 1 1 calc R
C76 C 0.4445(5) 1.1598(5) 0.3017(3) 0.0367(17) Uani 1 1 d U
H76A H 0.4405 1.2122 0.2775 0.044 Uiso 1 1 calc R
C77 C 0.5340(5) 1.1210(5) 0.3100(3) 0.0368(16) Uani 1 1 d U
C78 C 0.5341(5) 1.0418(5) 0.3444(3) 0.0364(17) Uani 1 1 d U
H78A H 0.5933 1.0124 0.3498 0.044 Uiso 1 1 calc R
C79 C 0.6239(5) 1.1639(5) 0.2883(3) 0.0378(17) Uani 1 1 d U
H79A H 0.6125 1.1966 0.2515 0.045 Uiso 1 1 calc R
H79B H 0.6732 1.1217 0.2850 0.045 Uiso 1 1 calc R
C80 C 0.6936(5) 1.1651(5) 0.3813(3) 0.0383(16) Uani 1 1 d U
C81 C 0.7842(6) 1.1286(5) 0.3945(3) 0.0462(18) Uani 1 1 d U
C82 C 0.8031(6) 1.0735(6) 0.4411(4) 0.054(2) Uani 1 1 d U
C83 C 0.7313(7) 1.0484(6) 0.4778(3) 0.055(2) Uani 1 1 d U
C84 C 0.6381(6) 1.0800(6) 0.4680(3) 0.052(2) Uani 1 1 d U
C85 C 0.6235(6) 1.1362(5) 0.4218(3) 0.0460(19) Uani 1 1 d U
C86 C 0.7685(5) 1.2735(5) 0.2928(3) 0.0449(18) Uani 1 1 d U
C87 C 0.8067(6) 1.2739(6) 0.2431(4) 0.055(2) Uani 1 1 d U
C88 C 0.8866(6) 1.3183(6) 0.2186(4) 0.068(2) Uani 1 1 d U
C89 C 0.9319(6) 1.3693(6) 0.2463(5) 0.071(3) Uani 1 1 d U
C90 C 0.8989(6) 1.3715(6) 0.2960(4) 0.065(2) Uani 1 1 d U
C91 C 0.8191(6) 1.3253(5) 0.3181(4) 0.052(2) Uani 1 1 d U
C92 C 0.5967(5) 1.3042(5) 0.3281(3) 0.0402(17) Uani 1 1 d U
C93 C 0.5763(6) 1.3353(5) 0.3725(3) 0.0461(19) Uani 1 1 d U
C94 C 0.5212(6) 1.4026(6) 0.3748(4) 0.052(2) Uani 1 1 d U
C95 C 0.4806(6) 1.4449(6) 0.3280(4) 0.053(2) Uani 1 1 d U
C96 C 0.4988(6) 1.4201(6) 0.2815(4) 0.052(2) Uani 1 1 d U
C97 C 0.5548(5) 1.3515(5) 0.2825(3) 0.0426(18) Uani 1 1 d U
C98 C 0.8379(5) 0.9627(6) 0.2401(4) 0.062(2) Uani 1 1 d U
C99 C 0.8305(5) 0.9950(6) 0.2849(4) 0.062(2) Uani 1 1 d U
H99A H 0.8392 1.0526 0.2816 0.075 Uiso 1 1 calc R
C100 C 0.8104(5) 0.9434(7) 0.3351(4) 0.066(2) Uani 1 1 d U
H10A H 0.8035 0.9660 0.3660 0.079 Uiso 1 1 calc R
C101 C 0.8003(5) 0.8591(7) 0.3401(4) 0.068(2) Uani 1 1 d U
H10B H 0.7884 0.8231 0.3744 0.081 Uiso 1 1 calc R
C102 C 0.8079(5) 0.8287(7) 0.2947(4) 0.067(2) Uani 1 1 d U
H10C H 0.8006 0.7709 0.2979 0.080 Uiso 1 1 calc R
C103 C 0.8256(5) 0.8786(6) 0.2451(4) 0.063(2) Uani 1 1 d U
H10D H 0.8296 0.8559 0.2141 0.075 Uiso 1 1 calc R
C104 C 0.8582(6) 1.0182(7) 0.1856(4) 0.082(3) Uani 1 1 d U
H10E H 0.8639 1.0755 0.1890 0.123 Uiso 1 1 calc R
H10F H 0.8051 1.0139 0.1621 0.123 Uiso 1 1 calc R
H10G H 0.9188 1.0014 0.1701 0.123 Uiso 1 1 calc R
C105 C 0.1146(4) 0.2610(6) 0.4355(4) 0.111(3) Uani 1 1 d GU
C106 C 0.1757(7) 0.1994(5) 0.4617(3) 0.123(4) Uani 1 1 d GU
H10H H 0.1497 0.1535 0.4876 0.147 Uiso 1 1 calc R
C107 C 0.2747(6) 0.2049(5) 0.4501(4) 0.125(4) Uani 1 1 d GU
H10I H 0.3164 0.1628 0.4680 0.150 Uiso 1 1 calc R
C108 C 0.3127(4) 0.2720(6) 0.4122(4) 0.121(4) Uani 1 1 d GU
H10J H 0.3804 0.2758 0.4043 0.145 Uiso 1 1 calc R
C109 C 0.2516(6) 0.3337(5) 0.3860(3) 0.120(3) Uani 1 1 d GU
H10K H 0.2776 0.3796 0.3601 0.144 Uiso 1 1 calc R
C110 C 0.1526(6) 0.3281(5) 0.3976(4) 0.108(3) Uani 1 1 d GU
H11A H 0.1109 0.3703 0.3797 0.130 Uiso 1 1 calc R
C111 C 0.0074(9) 0.2551(10) 0.4478(7) 0.159(6) Uani 1 1 d U
H11B H -0.0075 0.2034 0.4741 0.239 Uiso 1 1 calc R
H11C H -0.0265 0.2559 0.4147 0.239 Uiso 1 1 calc R
H11D H -0.0138 0.3021 0.4625 0.239 Uiso 1 1 calc R
C112 C 0.2548(12) 0.7458(11) -0.0199(7) 0.173(6) Uani 1 1 d U
H11E H 0.2304 0.8021 -0.0328 0.260 Uiso 1 1 calc R
H11F H 0.3248 0.7478 -0.0156 0.260 Uiso 1 1 calc R
H11G H 0.2228 0.7207 0.0148 0.260 Uiso 1 1 calc R
C113 C 0.2343(12) 0.6955(10) -0.0596(7) 0.158(5) Uani 1 1 d DU
H11H H 0.2676 0.7197 -0.0945 0.190 Uiso 1 1 calc R
H11R H 0.1640 0.6946 -0.0651 0.190 Uiso 1 1 calc R
C114 C 0.2692(12) 0.6114(10) -0.0384(7) 0.154(4) Uani 1 1 d DU
H11I H 0.2391 0.5892 -0.0023 0.185 Uiso 1 1 calc R
H11J H 0.3401 0.6125 -0.0349 0.185 Uiso 1 1 calc R
C115 C 0.2425(12) 0.5512(11) -0.0785(7) 0.157(4) Uani 1 1 d U
H11K H 0.2515 0.4930 -0.0592 0.188 Uiso 1 1 calc R
H11L H 0.1733 0.5585 -0.0869 0.188 Uiso 1 1 calc R
C116 C 0.2989(11) 0.5659(10) -0.1283(6) 0.138(4) Uani 1 1 d U
H11M H 0.3683 0.5604 -0.1201 0.166 Uiso 1 1 calc R
H11Q H 0.2880 0.6234 -0.1483 0.166 Uiso 1 1 calc R
C117 C 0.2759(9) 0.5088(8) -0.1634(5) 0.117(4) Uani 1 1 d U
H11N H 0.3145 0.5241 -0.1971 0.176 Uiso 1 1 calc R
H11O H 0.2070 0.5128 -0.1711 0.176 Uiso 1 1 calc R
H11P H 0.2911 0.4519 -0.1450 0.176 Uiso 1 1 calc R
C118 C -0.0382(15) 0.4075(13) -0.0941(8) 0.221(9) Uiso 1 1 d U
H11U H -0.0668 0.4155 -0.1294 0.331 Uiso 1 1 calc R
H11V H -0.0699 0.3607 -0.0691 0.331 Uiso 1 1 calc R
H11W H 0.0311 0.3962 -0.0975 0.331 Uiso 1 1 calc R
C119 C -0.0529(15) 0.4893(14) -0.0718(8) 0.218(7) Uiso 1 1 d DU
H11S H -0.0241 0.5384 -0.0968 0.262 Uiso 1 1 calc R
H11T H -0.1222 0.4998 -0.0647 0.262 Uiso 1 1 calc R
C120 C 0.0044(17) 0.4646(13) -0.0176(8) 0.223(8) Uiso 1 1 d DU
H12A H 0.0707 0.4455 -0.0241 0.268 Uiso 1 1 d R
H12C H -0.0306 0.4146 0.0026 0.268 Uiso 1 1 d R
C121 C 0.7213(14) 0.5145(12) 0.4795(6) 0.436(11) Uiso 1 1 d GDU
C122 C 0.8022(17) 0.4671(12) 0.4733(8) 0.450(12) Uiso 1 1 d GU
H12B H 0.7996 0.4087 0.4856 0.541 Uiso 1 1 calc R
C123 C 0.8869(14) 0.5051(19) 0.4489(9) 0.468(12) Uiso 1 1 d GU
H12D H 0.9421 0.4727 0.4447 0.561 Uiso 1 1 calc R
C124 C 0.8907(17) 0.5906(19) 0.4308(8) 0.468(12) Uiso 1 1 d GU
H12E H 0.9485 0.6166 0.4142 0.562 Uiso 1 1 calc R
C125 C 0.810(2) 0.6380(12) 0.4371(9) 0.455(12) Uiso 1 1 d GU
H12F H 0.8124 0.6964 0.4247 0.545 Uiso 1 1 calc R
C126 C 0.7251(17) 0.5999(12) 0.4614(8) 0.442(12) Uiso 1 1 d GU
H12G H 0.6698 0.6323 0.4656 0.530 Uiso 1 1 calc R
C127 C 0.6303(17) 0.475(2) 0.5055(9) 0.453(17) Uiso 1 1 d RDU
H12H H 0.5812 0.5179 0.5057 0.679 Uiso 1 1 calc R
H12I H 0.6423 0.4462 0.5426 0.679 Uiso 1 1 calc R
H12J H 0.6074 0.4358 0.4855 0.679 Uiso 1 1 calc R

loop_
_atom_site_aniso_label
_atom_site_aniso_U_11
_atom_site_aniso_U_22
_atom_site_aniso_U_33
_atom_site_aniso_U_23
_atom_site_aniso_U_13
_atom_site_aniso_U_12
Th1 0.02317(12) 0.03476(17) 0.02711(15) -0.00895(12) -0.00417(9) -0.00084(10)
O1 0.029(2) 0.026(3) 0.031(3) -0.002(2) -0.007(2) -0.002(2)
N1 0.028(3) 0.036(3) 0.023(3) -0.007(3) -0.004(2) 0.001(2)
B1 0.041(4) 0.032(4) 0.032(4) -0.008(3) -0.001(3) 0.000(3)
C1 0.034(3) 0.042(4) 0.035(4) -0.014(3) -0.008(3) -0.001(3)
F1 0.083(3) 0.063(4) 0.052(3) -0.025(3) 0.011(3) 0.014(3)
N2 0.035(3) 0.035(3) 0.028(3) -0.008(3) -0.008(2) 0.001(3)
C2 0.039(3) 0.037(4) 0.039(4) -0.010(3) -0.004(3) -0.005(3)
B2 0.035(3) 0.047(4) 0.038(4) -0.012(3) -0.002(3) -0.005(3)
F2 0.151(5) 0.068(4) 0.062(4) -0.034(3) 0.016(4) 0.009(4)
C3 0.033(3) 0.043(4) 0.030(4) -0.007(3) -0.007(3) 0.003(3)
F3 0.185(6) 0.054(4) 0.065(4) -0.026(3) -0.003(4) -0.033(4)
C4 0.027(3) 0.038(4) 0.030(3) -0.005(3) -0.004(3) -0.001(3)
F4 0.118(5) 0.073(4) 0.095(4) -0.027(4) 0.000(4) -0.051(4)
F5 0.055(3) 0.058(3) 0.072(3) -0.024(3) 0.009(3) -0.018(2)
C5 0.033(3) 0.037(4) 0.031(3) -0.009(3) -0.008(3) -0.001(3)
F6 0.059(3) 0.049(3) 0.043(3) -0.009(2) -0.014(2) -0.003(2)
C6 0.049(4) 0.036(4) 0.042(4) -0.007(3) -0.011(3) 0.002(3)
F7 0.082(3) 0.061(3) 0.028(3) -0.006(2) -0.007(2) 0.012(3)
C7 0.054(4) 0.040(4) 0.034(4) -0.006(3) -0.020(3) 0.010(3)
F8 0.073(3) 0.053(3) 0.046(3) 0.010(3) 0.016(2) 0.002(3)
C8 0.043(4) 0.044(4) 0.032(4) -0.006(3) -0.019(3) 0.004(3)
F9 0.052(3) 0.058(3) 0.067(3) -0.009(3) 0.009(2) -0.017(2)
C9 0.027(3) 0.047(4) 0.032(4) -0.012(3) -0.008(3) -0.005(3)
F10 0.036(2) 0.059(3) 0.040(3) -0.014(2) -0.0016(19) -0.001(2)
C10 0.025(3) 0.034(4) 0.029(3) -0.011(3) 0.002(3) -0.003(3)
C11 0.023(3) 0.032(4) 0.033(3) -0.009(3) 0.001(3) -0.003(3)
F11 0.047(3) 0.062(3) 0.048(3) 0.000(3) 0.014(2) 0.012(2)
C12 0.031(3) 0.035(4) 0.025(3) -0.011(3) -0.009(3) 0.003(3)
F12 0.034(3) 0.083(4) 0.112(5) 0.005(3) 0.003(3) 0.007(3)
F13 0.054(3) 0.079(4) 0.095(4) 0.020(3) -0.030(3) 0.008(3)
C13 0.031(3) 0.040(4) 0.029(3) -0.009(3) -0.001(3) 0.002(3)
F14 0.065(3) 0.060(3) 0.056(3) 0.016(3) -0.013(3) -0.004(3)
C14 0.034(4) 0.061(6) 0.053(5) -0.004(4) -0.014(4) -0.008(4)
F15 0.046(2) 0.051(3) 0.043(3) 0.000(2) 0.003(2) -0.002(2)
C15 0.056(5) 0.045(5) 0.036(5) -0.011(4) -0.016(4) 0.002(4)
F16 0.042(3) 0.065(3) 0.065(3) -0.008(3) 0.000(2) 0.007(2)
C16 0.053(4) 0.037(4) 0.050(4) -0.004(3) -0.011(3) -0.010(3)
F17 0.077(3) 0.084(4) 0.067(4) -0.012(3) -0.019(3) 0.033(3)
C17 0.071(6) 0.064(7) 0.115(9) 0.004(6) -0.004(6) -0.022(5)
F18 0.119(4) 0.074(4) 0.043(3) 0.001(3) -0.011(3) 0.007(3)
C18 0.083(6) 0.048(6) 0.060(6) -0.002(5) -0.010(5) -0.010(5)
F19 0.091(4) 0.081(4) 0.044(3) -0.011(3) 0.014(3) -0.025(3)
C19 0.115(8) 0.047(6) 0.072(7) -0.022(5) -0.006(6) -0.010(6)
F20 0.044(3) 0.072(3) 0.051(3) -0.022(3) -0.003(2) -0.010(2)
C20 0.061(4) 0.058(4) 0.050(4) -0.009(3) -0.015(3) 0.008(3)
F21 0.065(3) 0.095(4) 0.055(3) -0.016(3) 0.013(3) -0.017(3)
C21 0.135(6) 0.116(6) 0.110(5) -0.028(4) -0.038(4) 0.005(4)
F22 0.063(3) 0.134(6) 0.079(4) 0.005(4) 0.021(3) -0.008(3)
C22 0.113(8) 0.139(10) 0.073(8) -0.001(7) -0.027(7) 0.076(8)
F23 0.050(3) 0.100(5) 0.136(5) 0.015(4) 0.005(3) -0.033(3)
C23 0.110(8) 0.135(10) 0.064(7) 0.037(7) -0.020(6) 0.034(8)
C24 0.027(3) 0.030(4) 0.030(3) -0.007(3) -0.004(3) -0.005(3)
F24 0.055(3) 0.077(4) 0.145(6) -0.022(4) -0.025(3) -0.024(3)
C25 0.028(3) 0.038(4) 0.030(4) -0.003(3) -0.006(3) -0.003(3)
F25 0.056(3) 0.075(4) 0.079(4) -0.029(3) -0.017(3) -0.016(3)
F26 0.070(3) 0.066(3) 0.054(3) -0.025(3) -0.012(3) 0.006(3)
C26 0.037(4) 0.048(4) 0.033(4) -0.002(3) -0.006(3) -0.003(3)
C27 0.047(4) 0.058(5) 0.033(4) -0.004(4) 0.001(3) -0.003(4)
F27 0.095(4) 0.080(4) 0.077(4) -0.038(3) 0.004(3) 0.010(3)
C28 0.037(4) 0.055(5) 0.037(4) -0.008(4) 0.010(3) -0.004(3)
F28 0.063(3) 0.070(4) 0.111(5) -0.021(3) 0.005(3) 0.020(3)
F29 0.080(3) 0.060(4) 0.081(4) -0.004(3) -0.030(3) 0.008(3)
C29 0.031(3) 0.042(4) 0.039(4) -0.010(3) -0.001(3) 0.000(3)
F30 0.075(3) 0.067(4) 0.043(3) -0.013(3) -0.012(2) 0.001(3)
C30 0.027(3) 0.059(5) 0.046(4) -0.013(4) -0.003(3) 0.007(3)
C31 0.051(5) 0.083(7) 0.075(7) -0.013(6) -0.007(5) 0.018(5)
C32 0.030(4) 0.092(7) 0.086(7) -0.028(6) -0.011(4) 0.006(4)
C33 0.038(4) 0.059(5) 0.036(4) 0.000(4) -0.008(3) 0.005(4)
C34 0.059(5) 0.076(7) 0.064(6) -0.027(5) -0.002(5) 0.009(5)
C35 0.039(5) 0.085(7) 0.085(7) -0.014(6) -0.015(5) 0.006(5)
C36 0.040(3) 0.037(4) 0.033(4) -0.010(3) -0.013(3) 0.003(3)
C37 0.057(4) 0.038(4) 0.035(4) -0.011(3) -0.007(3) 0.003(3)
C38 0.074(5) 0.038(4) 0.051(5) -0.014(4) 0.005(4) -0.002(4)
C39 0.086(5) 0.043(5) 0.060(5) -0.024(4) 0.008(4) 0.007(4)
C40 0.060(4) 0.048(5) 0.055(5) -0.015(4) 0.003(4) 0.012(4)
C41 0.040(3) 0.044(4) 0.038(4) -0.011(3) -0.009(3) 0.004(3)
C42 0.063(4) 0.035(4) 0.032(4) -0.009(3) -0.001(4) 0.002(4)
C43 0.083(6) 0.055(6) 0.041(5) -0.008(5) -0.008(5) 0.004(5)
C44 0.058(5) 0.043(5) 0.055(5) -0.013(4) -0.002(4) -0.009(4)
C45 0.037(4) 0.054(5) 0.052(5) -0.015(4) -0.009(3) 0.008(3)
C46 0.048(5) 0.097(8) 0.077(7) -0.037(6) -0.008(5) -0.001(5)
C47 0.039(4) 0.085(7) 0.067(6) -0.020(5) 0.008(4) 0.007(5)
C48 0.022(3) 0.047(4) 0.034(4) -0.018(3) 0.001(3) 0.007(3)
C49 0.026(3) 0.040(4) 0.040(4) -0.018(3) 0.006(3) -0.006(3)
C50 0.043(4) 0.034(4) 0.031(4) -0.010(3) 0.010(3) -0.003(3)
C51 0.033(3) 0.039(4) 0.028(4) -0.012(3) 0.002(3) 0.002(3)
C52 0.025(3) 0.035(4) 0.026(3) -0.012(3) 0.003(3) 0.002(3)
C53 0.022(3) 0.035(4) 0.031(4) -0.009(3) 0.001(3) 0.007(3)
C54 0.034(3) 0.031(4) 0.029(4) -0.001(3) 0.000(3) -0.003(3)
C55 0.055(4) 0.038(4) 0.036(4) -0.012(3) -0.005(3) 0.001(3)
C56 0.075(5) 0.048(5) 0.041(4) -0.016(4) -0.001(4) 0.004(4)
C57 0.109(6) 0.047(5) 0.036(4) -0.023(4) 0.001(4) 0.011(4)
C58 0.118(6) 0.038(5) 0.051(5) -0.016(4) -0.008(5) -0.010(5)
C59 0.091(5) 0.047(5) 0.051(5) -0.019(4) -0.005(4) -0.016(4)
C60 0.069(5) 0.036(4) 0.046(4) -0.014(4) -0.003(4) -0.005(4)
C61 0.038(3) 0.037(4) 0.030(4) -0.011(3) 0.005(3) 0.003(3)
C62 0.040(4) 0.046(4) 0.028(4) -0.011(3) -0.001(3) 0.007(3)
C63 0.055(4) 0.049(5) 0.026(4) -0.011(3) -0.003(3) 0.011(4)
C64 0.054(4) 0.043(4) 0.032(4) -0.002(4) 0.014(3) 0.008(4)
C65 0.041(4) 0.041(4) 0.042(4) -0.008(4) 0.007(3) -0.003(3)
C66 0.033(3) 0.046(4) 0.031(4) -0.011(3) 0.000(3) 0.005(3)
C67 0.039(3) 0.032(4) 0.038(4) -0.009(3) -0.004(3) 0.003(3)
C68 0.039(4) 0.042(4) 0.047(4) -0.005(4) 0.003(3) -0.001(3)
C69 0.026(3) 0.056(5) 0.061(5) -0.005(4) 0.000(3) -0.001(3)
C70 0.043(4) 0.054(5) 0.055(5) 0.005(4) -0.017(4) 0.004(4)
C71 0.048(4) 0.042(4) 0.037(4) 0.005(4) -0.006(3) -0.007(3)
C72 0.042(4) 0.039(4) 0.039(4) -0.008(3) -0.006(3) -0.008(3)
C73 0.047(4) 0.047(4) 0.028(4) -0.013(3) -0.001(3) -0.006(3)
C74 0.038(4) 0.050(5) 0.034(4) -0.015(4) 0.004(3) -0.009(3)
C75 0.032(3) 0.049(4) 0.041(4) -0.021(4) 0.000(3) -0.001(3)
C76 0.036(3) 0.044(4) 0.035(4) -0.017(3) -0.007(3) 0.000(3)
C77 0.039(3) 0.046(4) 0.031(4) -0.020(3) -0.005(3) -0.004(3)
C78 0.044(4) 0.037(4) 0.029(4) -0.009(3) -0.002(3) -0.001(3)
C79 0.037(4) 0.044(4) 0.037(4) -0.018(3) -0.004(3) -0.008(3)
C80 0.038(3) 0.043(4) 0.038(4) -0.019(3) -0.003(3) -0.009(3)
C81 0.048(4) 0.049(5) 0.043(4) -0.012(4) -0.002(3) -0.002(4)
C82 0.061(4) 0.057(5) 0.045(4) -0.012(4) -0.006(4) 0.003(4)
C83 0.077(5) 0.052(5) 0.035(4) -0.007(4) -0.004(4) -0.002(4)
C84 0.064(4) 0.052(5) 0.041(4) -0.015(4) 0.008(4) -0.011(4)
C85 0.043(4) 0.054(5) 0.043(4) -0.015(4) -0.003(3) -0.007(4)
C86 0.033(3) 0.053(4) 0.048(4) -0.007(4) -0.005(3) -0.002(3)
C87 0.044(4) 0.064(5) 0.058(5) -0.012(4) 0.001(4) -0.008(4)
C88 0.043(4) 0.075(5) 0.077(5) 0.001(5) 0.007(4) -0.006(4)
C89 0.037(4) 0.068(5) 0.096(6) 0.008(5) -0.002(4) -0.013(4)
C90 0.040(4) 0.059(5) 0.092(6) -0.009(5) -0.012(4) -0.012(4)
C91 0.037(4) 0.054(5) 0.064(5) -0.008(4) -0.013(4) -0.004(4)
C92 0.038(3) 0.039(4) 0.045(4) -0.012(3) -0.003(3) -0.006(3)
C93 0.052(4) 0.050(5) 0.037(4) -0.010(4) -0.008(3) -0.001(4)
C94 0.057(4) 0.052(5) 0.055(5) -0.028(4) 0.000(4) -0.001(4)
C95 0.043(4) 0.049(5) 0.070(5) -0.018(4) -0.002(4) 0.006(4)
C96 0.046(4) 0.051(5) 0.056(5) -0.005(4) -0.012(4) -0.004(4)
C97 0.042(4) 0.045(4) 0.042(4) -0.013(4) -0.004(3) -0.002(3)
C98 0.028(4) 0.072(5) 0.094(6) -0.037(5) -0.005(4) 0.003(4)
C99 0.028(4) 0.071(6) 0.098(6) -0.039(5) -0.014(4) 0.003(4)
C100 0.027(4) 0.090(6) 0.093(6) -0.043(5) -0.009(4) 0.007(4)
C101 0.025(4) 0.091(6) 0.091(6) -0.029(5) -0.002(4) 0.007(4)
C102 0.030(4) 0.084(6) 0.097(6) -0.040(5) -0.009(4) 0.005(4)
C103 0.028(4) 0.081(6) 0.094(6) -0.050(5) -0.007(4) 0.000(4)
C104 0.049(5) 0.099(8) 0.100(8) -0.030(7) 0.020(5) -0.013(5)
C105 0.090(5) 0.110(6) 0.131(6) -0.027(5) 0.011(5) -0.011(5)
C106 0.110(7) 0.114(7) 0.140(8) -0.021(6) -0.001(7) 0.001(6)
C107 0.109(7) 0.107(7) 0.156(8) -0.021(7) -0.010(7) 0.001(6)
C108 0.094(6) 0.095(7) 0.170(9) -0.025(7) -0.001(6) -0.004(6)
C109 0.091(6) 0.094(7) 0.171(8) -0.021(7) 0.004(7) -0.013(6)
C110 0.083(6) 0.091(6) 0.150(8) -0.025(6) 0.003(6) -0.013(5)
C111 0.105(9) 0.170(13) 0.189(13) -0.021(11) 0.040(10) -0.024(9)
C112 0.166(9) 0.205(9) 0.175(9) -0.096(8) -0.019(7) -0.008(8)
C113 0.147(7) 0.167(8) 0.168(7) -0.053(6) 0.000(6) 0.005(6)
C114 0.143(6) 0.159(7) 0.156(7) -0.028(6) -0.006(6) 0.014(6)
C115 0.146(6) 0.161(7) 0.155(7) -0.020(6) -0.001(6) 0.014(6)
C116 0.136(7) 0.142(7) 0.133(7) -0.026(6) -0.002(6) 0.011(6)
C117 0.126(7) 0.102(7) 0.133(8) -0.041(6) -0.031(6) 0.006(6)

loop_
_atom_type_symbol
_atom_type_description
_atom_type_scat_dispersion_real
_atom_type_scat_dispersion_imag
_atom_type_scat_source
C C 0.0033 0.0016 'International Tables Vol C Tables 4.2.6.8 and 6.1.1.4'
H H 0.0000 0.0000 'International Tables Vol C Tables 4.2.6.8 and 6.1.1.4'
B B 0.0013 0.0007 'International Tables Vol C Tables 4.2.6.8 and 6.1.1.4'
N N 0.0061 0.0033 'International Tables Vol C Tables 4.2.6.8 and 6.1.1.4'
O O 0.0106 0.0060 'International Tables Vol C Tables 4.2.6.8 and 6.1.1.4'
F F 0.0171 0.0103 'International Tables Vol C Tables 4.2.6.8 and 6.1.1.4'
Th Th -7.2400 8.8979 'International Tables Vol C Tables 4.2.6.8 and 6.1.1.4'

loop_
_geom_angle_atom_site_label_1
_geom_angle_atom_site_label_2
_geom_angle_atom_site_label_3
_geom_angle
_geom_angle_site_symmetry_1
_geom_angle_site_symmetry_3
N1 Th1 N2 122.16(18) . .
N1 Th1 O1 66.22(16) . .
N2 Th1 O1 65.27(17) . .
N1 Th1 C74 81.4(2) . .
N2 Th1 C74 104.4(2) . .
O1 Th1 C74 126.86(17) . .
N1 Th1 C49 123.3(2) . .
N2 Th1 C49 105.1(2) . .
O1 Th1 C49 115.82(17) . .
C74 Th1 C49 117.1(2) . .
N1 Th1 C75 105.4(2) . .
N2 Th1 C75 82.0(2) . .
O1 Th1 C75 128.17(17) . .
C74 Th1 C75 26.6(2) . .
C49 Th1 C75 110.73(19) . .
N1 Th1 C73 79.0(2) . .
N2 Th1 C73 129.2(2) . .
O1 Th1 C73 142.14(18) . .
C74 Th1 C73 27.6(2) . .
C49 Th1 C73 95.2(2) . .
C75 Th1 C73 47.1(2) . .
N1 Th1 C50 127.4(2) . .
N2 Th1 C50 83.8(2) . .
O1 Th1 C50 92.21(17) . .
C74 Th1 C50 140.2(2) . .
C49 Th1 C50 26.89(18) . .
C75 Th1 C50 124.3(2) . .
C73 Th1 C50 121.7(2) . .
N1 Th1 C48 97.25(19) . .
N2 Th1 C48 130.6(2) . .
O1 Th1 C48 114.36(17) . .
C74 Th1 C48 110.4(2) . .
C49 Th1 C48 26.92(19) . .
C75 Th1 C48 117.45(19) . .
C73 Th1 C48 83.3(2) . .
C50 Th1 C48 47.1(2) . .
N1 Th1 C51 104.36(19) . .
N2 Th1 C51 85.43(19) . .
O1 Th1 C51 68.66(16) . .
C74 Th1 C51 163.95(18) . .
C49 Th1 C51 47.17(18) . .
C75 Th1 C51 150.0(2) . .
C73 Th1 C51 137.74(19) . .
C50 Th1 C51 26.67(17) . .
C48 Th1 C51 54.40(18) . .
C11 O1 C12 118.2(5) . .
C11 O1 Th1 120.3(4) . .
C12 O1 Th1 121.5(4) . .
C4 N1 C24 109.5(5) . .
C4 N1 Th1 118.7(4) . .
C24 N1 Th1 130.8(4) . .
C55 B1 C67 104.5(6) . .
C55 B1 C61 109.8(6) . .
C67 B1 C61 114.7(6) . .
C55 B1 C54 110.9(6) . .
C67 B1 C54 112.6(6) . .
C61 B1 C54 104.5(6) . .
C2 C1 C10 124.0(7) . .
C2 C1 H1A 118.0 . .
C10 C1 H1A 118.0 . .
C5 N2 C36 112.9(5) . .
C5 N2 Th1 121.5(4) . .
C36 N2 Th1 125.6(4) . .
C1 C2 C3 117.2(7) . .
C1 C2 C16 120.3(6) . .
C3 C2 C16 122.3(7) . .
C80 B2 C86 111.6(6) . .
C80 B2 C92 114.0(7) . .
C86 B2 C92 103.7(6) . .
C80 B2 C79 103.8(6) . .
C86 B2 C79 111.2(6) . .
C92 B2 C79 112.8(6) . .
C4 C3 C2 121.3(7) . .
C4 C3 H3A 119.4 . .
C2 C3 H3A 119.4 . .
C11 C4 C3 117.4(6) . .
C11 C4 N1 118.1(6) . .
C3 C4 N1 124.3(6) . .
C12 C5 C6 115.9(6) . .
C12 C5 N2 116.8(6) . .
C6 C5 N2 127.2(7) . .
C5 C6 C7 122.5(7) . .
C5 C6 H6A 118.8 . .
C7 C6 H6A 118.8 . .
C8 C7 C6 118.0(7) . .
C8 C7 C20 122.3(7) . .
C6 C7 C20 119.6(7) . .
C7 C8 C13 122.5(7) . .
C7 C8 H8A 118.7 . .
C13 C8 H8A 118.7 . .
C15 C9 C13 111.4(6) . .
C15 C9 C10 110.3(6) . .
C13 C9 C10 110.6(5) . .
C15 C9 C14 109.2(6) . .
C13 C9 C14 108.5(6) . .
C10 C9 C14 106.7(6) . .
C11 C10 C1 115.1(6) . .
C11 C10 C9 122.1(6) . .
C1 C10 C9 122.7(6) . .
C4 C11 C10 125.0(7) . .
C4 C11 O1 112.2(6) . .
C10 C11 O1 122.7(6) . .
C13 C12 C5 125.3(6) . .
C13 C12 O1 122.6(6) . .
C5 C12 O1 112.0(5) . .
C12 C13 C8 115.8(7) . .
C12 C13 C9 122.4(6) . .
C8 C13 C9 121.8(6) . .
C9 C14 H14A 109.5 . .
C9 C14 H14B 109.5 . .
H14A C14 H14B 109.5 . .
C9 C14 H14C 109.5 . .
H14A C14 H14C 109.5 . .
H14B C14 H14C 109.5 . .
C9 C15 H15A 109.5 . .
C9 C15 H15B 109.5 . .
H15A C15 H15B 109.5 . .
C9 C15 H15C 109.5 . .
H15A C15 H15C 109.5 . .
H15B C15 H15C 109.5 . .
C19 C16 C2 110.9(7) . .
C19 C16 C18 111.1(8) . .
C2 C16 C18 112.7(6) . .
C19 C16 C17 107.3(7) . .
C2 C16 C17 108.4(7) . .
C18 C16 C17 106.0(8) . .
C16 C17 H17A 109.5 . .
C16 C17 H17B 109.5 . .
H17A C17 H17B 109.5 . .
C16 C17 H17C 109.5 . .
H17A C17 H17C 109.5 . .
H17B C17 H17C 109.5 . .
C16 C18 H18A 109.5 . .
C16 C18 H18B 109.5 . .
H18A C18 H18B 109.5 . .
C16 C18 H18C 109.5 . .
H18A C18 H18C 109.5 . .
H18B C18 H18C 109.5 . .
C16 C19 H19A 109.5 . .
C16 C19 H19B 109.5 . .
H19A C19 H19B 109.5 . .
C16 C19 H19C 109.5 . .
H19A C19 H19C 109.5 . .
H19B C19 H19C 109.5 . .
C21 C20 C22 114.2(9) . .
C21 C20 C23 103.6(9) . .
C22 C20 C23 104.4(9) . .
C21 C20 C7 113.3(8) . .
C22 C20 C7 109.3(7) . .
C23 C20 C7 111.6(7) . .
C20 C21 H21A 109.5 . .
C20 C21 H21B 109.5 . .
H21A C21 H21B 109.5 . .
C20 C21 H21C 109.5 . .
H21A C21 H21C 109.5 . .
H21B C21 H21C 109.5 . .
C20 C22 H22A 109.5 . .
C20 C22 H22B 109.5 . .
H22A C22 H22B 109.5 . .
C20 C22 H22C 109.5 . .
H22A C22 H22C 109.5 . .
H22B C22 H22C 109.5 . .
C20 C23 H23A 109.5 . .
C20 C23 H23B 109.5 . .
H23A C23 H23B 109.5 . .
C20 C23 H23C 109.5 . .
H23A C23 H23C 109.5 . .
H23B C23 H23C 109.5 . .
C25 C24 C29 120.2(6) . .
C25 C24 N1 121.8(6) . .
C29 C24 N1 117.9(6) . .
C26 C25 C24 118.7(6) . .
C26 C25 C33 118.6(6) . .
C24 C25 C33 122.7(6) . .
C27 C26 C25 122.3(7) . .
C27 C26 H26A 118.8 . .
C25 C26 H26A 118.8 . .
C26 C27 C28 118.6(7) . .
C26 C27 H27A 120.7 . .
C28 C27 H27A 120.7 . .
C27 C28 C29 122.4(7) . .
C27 C28 H28A 118.8 . .
C29 C28 H28A 118.8 . .
C28 C29 C24 117.7(7) . .
C28 C29 C30 119.5(6) . .
C24 C29 C30 122.7(6) . .
C31 C30 C29 111.9(7) . .
C31 C30 C32 109.0(6) . .
C29 C30 C32 111.9(7) . .
C31 C30 H30A 108.0 . .
C29 C30 H30A 108.0 . .
C32 C30 H30A 108.0 . .
C30 C31 H31A 109.5 . .
C30 C31 H31B 109.5 . .
H31A C31 H31B 109.5 . .
C30 C31 H31C 109.5 . .
H31A C31 H31C 109.5 . .
H31B C31 H31C 109.5 . .
C30 C32 H32A 109.5 . .
C30 C32 H32B 109.5 . .
H32A C32 H32B 109.5 . .
C30 C32 H32C 109.5 . .
H32A C32 H32C 109.5 . .
H32B C32 H32C 109.5 . .
C34 C33 C25 111.1(7) . .
C34 C33 C35 109.5(7) . .
C25 C33 C35 113.8(7) . .
C34 C33 H33A 107.4 . .
C25 C33 H33A 107.4 . .
C35 C33 H33A 107.4 . .
C33 C34 H34A 109.5 . .
C33 C34 H34B 109.5 . .
H34A C34 H34B 109.5 . .
C33 C34 H34C 109.5 . .
H34A C34 H34C 109.5 . .
H34B C34 H34C 109.5 . .
C33 C35 H35A 109.5 . .
C33 C35 H35B 109.5 . .
H35A C35 H35B 109.5 . .
C33 C35 H35C 109.5 . .
H35A C35 H35C 109.5 . .
H35B C35 H35C 109.5 . .
C37 C36 C41 119.6(7) . .
C37 C36 N2 120.5(7) . .
C41 C36 N2 119.9(7) . .
C38 C37 C36 118.4(8) . .
C38 C37 C42 118.1(7) . .
C36 C37 C42 123.4(7) . .
C39 C38 C37 122.1(8) . .
C39 C38 H38A 118.9 . .
C37 C38 H38A 118.9 . .
C38 C39 C40 118.9(8) . .
C38 C39 H39A 120.5 . .
C40 C39 H39A 120.5 . .
C41 C40 C39 121.7(8) . .
C41 C40 H40A 119.1 . .
C39 C40 H40A 119.1 . .
C40 C41 C36 118.7(7) . .
C40 C41 C45 118.8(7) . .
C36 C41 C45 122.5(7) . .
C37 C42 C44 112.1(7) . .
C37 C42 C43 112.0(7) . .
C44 C42 C43 109.3(7) . .
C37 C42 H42A 107.7 . .
C44 C42 H42A 107.7 . .
C43 C42 H42A 107.7 . .
C42 C43 H43A 109.5 . .
C42 C43 H43B 109.5 . .
H43A C43 H43B 109.5 . .
C42 C43 H43C 109.5 . .
H43A C43 H43C 109.5 . .
H43B C43 H43C 109.5 . .
C42 C44 H44A 109.5 . .
C42 C44 H44B 109.5 . .
H44A C44 H44B 109.5 . .
C42 C44 H44C 109.5 . .
H44A C44 H44C 109.5 . .
H44B C44 H44C 109.5 . .
C41 C45 C46 112.7(7) . .
C41 C45 C47 113.4(7) . .
C46 C45 C47 107.9(6) . .
C41 C45 H45A 107.5 . .
C46 C45 H45A 107.5 . .
C47 C45 H45A 107.5 . .
C45 C46 H46A 109.5 . .
C45 C46 H46B 109.5 . .
H46A C46 H46B 109.5 . .
C45 C46 H46C 109.5 . .
H46A C46 H46C 109.5 . .
H46B C46 H46C 109.5 . .
C45 C47 H47A 109.5 . .
C45 C47 H47B 109.5 . .
H47A C47 H47B 109.5 . .
C45 C47 H47C 109.5 . .
H47A C47 H47C 109.5 . .
H47B C47 H47C 109.5 . .
C49 C48 C53 119.8(6) . .
C49 C48 Th1 74.3(4) . .
C53 C48 Th1 82.2(4) . .
C49 C48 H48A 119.9 . .
C53 C48 H48A 119.9 . .
Th1 C48 H48A 119.9 . .
C50 C49 C48 119.9(7) . .
C50 C49 Th1 78.2(4) . .
C48 C49 Th1 78.8(4) . .
C50 C49 H49A 119.8 . .
C48 C49 H49A 119.8 . .
Th1 C49 H49A 119.8 . .
C49 C50 C51 120.5(7) . .
C49 C50 Th1 74.9(4) . .
C51 C50 Th1 80.8(4) . .
C49 C50 H50A 119.6 . .
C51 C50 H50A 119.6 . .
Th1 C50 H50A 119.6 . .
C52 C51 C50 120.8(6) . .
C52 C51 Th1 84.5(4) . .
C50 C51 Th1 72.6(4) . .
C52 C51 H51A 119.4 . .
C50 C51 H51A 119.4 . .
Th1 C51 H51A 119.4 . .
C51 C52 C53 116.7(6) . .
C51 C52 C54 121.7(6) . .
C53 C52 C54 121.5(6) . .
C48 C53 C52 121.7(7) . .
C48 C53 H53A 119.2 . .
C52 C53 H53A 119.2 . .
C52 C54 B1 112.4(5) . .
C52 C54 H54A 109.1 . .
B1 C54 H54A 109.1 . .
C52 C54 H54B 109.1 . .
B1 C54 H54B 109.1 . .
H54A C54 H54B 107.9 . .
C56 C55 C60 111.7(8) . .
C56 C55 B1 120.9(7) . .
C60 C55 B1 127.3(7) . .
C55 C56 F1 118.7(8) . .
C55 C56 C57 125.7(9) . .
F1 C56 C57 115.5(8) . .
F2 C57 C56 120.5(9) . .
F2 C57 C58 121.7(9) . .
C56 C57 C58 117.8(9) . .
C59 C58 F3 121.1(10) . .
C59 C58 C57 119.9(9) . .
F3 C58 C57 119.0(9) . .
C58 C59 C60 119.9(10) . .
C58 C59 F4 118.9(8) . .
C60 C59 F4 121.1(9) . .
F5 C60 C59 114.5(8) . .
F5 C60 C55 120.5(7) . .
C59 C60 C55 124.8(9) . .
C66 C61 C62 111.8(7) . .
C66 C61 B1 125.0(6) . .
C62 C61 B1 122.8(6) . .
F6 C62 C63 114.8(6) . .
F6 C62 C61 121.2(7) . .
C63 C62 C61 124.0(7) . .
F7 C63 C64 119.1(7) . .
F7 C63 C62 120.0(7) . .
C64 C63 C62 120.9(7) . .
F8 C64 C63 121.3(7) . .
F8 C64 C65 120.8(7) . .
C63 C64 C65 117.7(7) . .
F9 C65 C66 121.4(7) . .
F9 C65 C64 119.5(7) . .
C66 C65 C64 119.0(7) . .
C65 C66 F10 115.0(7) . .
C65 C66 C61 126.3(7) . .
F10 C66 C61 118.6(6) . .
C72 C67 C68 112.0(7) . .
C72 C67 B1 121.1(6) . .
C68 C67 B1 125.9(7) . .
F11 C68 C69 115.3(6) . .
F11 C68 C67 122.4(7) . .
C69 C68 C67 122.3(7) . .
C70 C69 F12 119.6(7) . .
C70 C69 C68 121.4(7) . .
F12 C69 C68 119.0(7) . .
F13 C70 C69 121.3(7) . .
F13 C70 C71 119.6(8) . .
C69 C70 C71 119.0(7) . .
F14 C71 C70 120.7(7) . .
F14 C71 C72 121.3(7) . .
C70 C71 C72 117.9(7) . .
C67 C72 F15 118.5(6) . .
C67 C72 C71 127.1(7) . .
F15 C72 C71 114.5(7) . .
C78 C73 C74 119.9(7) . .
C78 C73 Th1 84.0(4) . .
C74 C73 Th1 73.3(4) . .
C78 C73 H73A 119.8 . .
C74 C73 H73A 119.8 . .
Th1 C73 H73A 119.8 . .
C75 C74 C73 119.2(7) . .
C75 C74 Th1 79.5(4) . .
C73 C74 Th1 79.1(4) . .
C75 C74 H74A 120.0 . .
C73 C74 H74A 120.0 . .
Th1 C74 H74A 120.0 . .
C74 C75 C76 121.1(7) . .
C74 C75 Th1 73.9(4) . .
C76 C75 Th1 83.7(4) . .
C74 C75 H75A 119.3 . .
C76 C75 H75A 119.3 . .
Th1 C75 H75A 119.3 . .
C77 C76 C75 121.2(7) . .
C77 C76 H76A 119.4 . .
C75 C76 H76A 119.4 . .
C76 C77 C78 116.5(7) . .
C76 C77 C79 121.5(7) . .
C78 C77 C79 121.7(7) . .
C73 C78 C77 122.0(7) . .
C73 C78 H78A 119.0 . .
C77 C78 H78A 119.0 . .
C77 C79 B2 116.6(6) . .
C77 C79 H79A 108.1 . .
B2 C79 H79A 108.1 . .
C77 C79 H79B 108.1 . .
B2 C79 H79B 108.1 . .
H79A C79 H79B 107.3 . .
C85 C80 C81 111.4(7) . .
C85 C80 B2 123.6(7) . .
C81 C80 B2 124.7(7) . .
C82 C81 F16 115.6(7) . .
C82 C81 C80 125.2(8) . .
F16 C81 C80 119.1(7) . .
C83 C82 F17 119.8(8) . .
C83 C82 C81 119.6(8) . .
F17 C82 C81 120.6(8) . .
C82 C83 F18 121.0(9) . .
C82 C83 C84 119.6(8) . .
F18 C83 C84 119.4(8) . .
F19 C84 C85 122.1(8) . .
F19 C84 C83 119.2(8) . .
C85 C84 C83 118.6(8) . .
C84 C85 F20 115.4(7) . .
C84 C85 C80 125.6(8) . .
F20 C85 C80 119.0(7) . .
C87 C86 C91 112.2(8) . .
C87 C86 B2 129.0(7) . .
C91 C86 B2 118.6(7) . .
C86 C87 F21 121.6(7) . .
C86 C87 C88 126.2(9) . .
F21 C87 C88 112.1(8) . .
F22 C88 C87 122.3(9) . .
F22 C88 C89 119.9(9) . .
C87 C88 C89 117.8(10) . .
C90 C89 F23 121.5(10) . .
C90 C89 C88 119.4(9) . .
F23 C89 C88 119.1(10) . .
C89 C90 F24 120.6(9) . .
C89 C90 C91 119.6(9) . .
F24 C90 C91 119.8(10) . .
F25 C91 C90 116.2(8) . .
F25 C91 C86 119.1(7) . .
C90 C91 C86 124.7(9) . .
C93 C92 C97 111.5(7) . .
C93 C92 B2 127.8(7) . .
C97 C92 B2 120.4(7) . .
C94 C93 F26 112.8(7) . .
C94 C93 C92 127.0(8) . .
F26 C93 C92 120.1(8) . .
F27 C94 C93 123.0(8) . .
F27 C94 C95 119.3(8) . .
C93 C94 C95 117.7(8) . .
F28 C95 C96 120.7(9) . .
F28 C95 C94 119.5(8) . .
C96 C95 C94 119.8(8) . .
F29 C96 C95 120.1(8) . .
F29 C96 C97 120.9(8) . .
C95 C96 C97 119.0(8) . .
F30 C97 C96 115.4(7) . .
F30 C97 C92 119.6(7) . .
C96 C97 C92 125.0(8) . .
C99 C98 C103 119.9(11) . .
C99 C98 C104 120.4(10) . .
C103 C98 C104 119.7(10) . .
C98 C99 C100 120.0(10) . .
C98 C99 H99A 120.0 . .
C100 C99 H99A 120.0 . .
C101 C100 C99 120.0(10) . .
C101 C100 H10A 120.0 . .
C99 C100 H10A 120.0 . .
C102 C101 C100 118.7(11) . .
C102 C101 H10B 120.7 . .
C100 C101 H10B 120.7 . .
C103 C102 C101 122.1(10) . .
C103 C102 H10C 119.0 . .
C101 C102 H10C 119.0 . .
C102 C103 C98 119.3(10) . .
C102 C103 H10D 120.3 . .
C98 C103 H10D 120.3 . .
C98 C104 H10E 109.5 . .
C98 C104 H10F 109.5 . .
H10E C104 H10F 109.5 . .
C98 C104 H10G 109.5 . .
H10E C104 H10G 109.5 . .
H10F C104 H10G 109.5 . .
C106 C105 C110 120.0 . .
C106 C105 C111 120.2(9) . .
C110 C105 C111 119.8(9) . .
C105 C106 C107 120.0 . .
C105 C106 H10H 120.0 . .
C107 C106 H10H 120.0 . .
C106 C107 C108 120.0 . .
C106 C107 H10I 120.0 . .
C108 C107 H10I 120.0 . .
C109 C108 C107 120.0 . .
C109 C108 H10J 120.0 . .
C107 C108 H10J 120.0 . .
C108 C109 C110 120.0 . .
C108 C109 H10K 120.0 . .
C110 C109 H10K 120.0 . .
C109 C110 C105 120.0 . .
C109 C110 H11A 120.0 . .
C105 C110 H11A 120.0 . .
C105 C111 H11B 109.5 . .
C105 C111 H11C 109.5 . .
H11B C111 H11C 109.5 . .
C105 C111 H11D 109.5 . .
H11B C111 H11D 109.5 . .
H11C C111 H11D 109.5 . .
C113 C112 H11E 109.5 . .
C113 C112 H11F 109.5 . .
H11E C112 H11F 109.5 . .
C113 C112 H11G 109.5 . .
H11E C112 H11G 109.5 . .
H11F C112 H11G 109.5 . .
C112 C113 C114 108.1(16) . .
C112 C113 H11H 110.1 . .
C114 C113 H11H 110.1 . .
C112 C113 H11R 110.1 . .
C114 C113 H11R 110.1 . .
H11H C113 H11R 108.4 . .
C113 C114 C115 110.5(14) . .
C113 C114 H11I 109.5 . .
C115 C114 H11I 109.5 . .
C113 C114 H11J 109.5 . .
C115 C114 H11J 109.5 . .
H11I C114 H11J 108.1 . .
C116 C115 C114 114.8(14) . .
C116 C115 H11K 108.6 . .
C114 C115 H11K 108.6 . .
C116 C115 H11L 108.6 . .
C114 C115 H11L 108.6 . .
H11K C115 H11L 107.6 . .
C115 C116 C117 114.0(14) . .
C115 C116 H11M 108.8 . .
C117 C116 H11M 108.8 . .
C115 C116 H11Q 108.8 . .
C117 C116 H11Q 108.8 . .
H11M C116 H11Q 107.6 . .
C116 C117 H11N 109.5 . .
C116 C117 H11O 109.5 . .
H11N C117 H11O 109.5 . .
C116 C117 H11P 109.5 . .
H11N C117 H11P 109.5 . .
H11O C117 H11P 109.5 . .
C119 C118 H11U 109.5 . .
C119 C118 H11V 109.5 . .
H11U C118 H11V 109.5 . .
C119 C118 H11W 109.5 . .
H11U C118 H11W 109.5 . .
H11V C118 H11W 109.5 . .
C120 C119 C118 100.4(16) . .
C120 C119 H11S 111.7 . .
C118 C119 H11S 111.7 . .
C120 C119 H11T 111.7 . .
C118 C119 H11T 111.7 . .
H11S C119 H11T 109.5 . .
C119 C120 C120 112(2) . 2_565
C119 C120 H12A 111.7 . .
C120 C120 H12A 115.8 2_565 .
C119 C120 H12C 102.8 . .
C120 C120 H12C 108.4 2_565 .
H12A C120 H12C 105.0 . .
C122 C121 C126 120.0 . .
C122 C121 C127 120.9 . .
C126 C121 C127 119.1 . .
C123 C122 C121 120.0 . .
C123 C122 H12B 120.0 . .
C121 C122 H12B 120.0 . .
C122 C123 C124 120.0 . .
C122 C123 H12D 120.0 . .
C124 C123 H12D 120.0 . .
C125 C124 C123 120.0 . .
C125 C124 H12E 120.0 . .
C123 C124 H12E 120.0 . .
C126 C125 C124 120.0 . .
C126 C125 H12F 120.0 . .
C124 C125 H12F 120.0 . .
C125 C126 C121 120.0 . .
C125 C126 H12G 120.0 . .
C121 C126 H12G 120.0 . .
C121 C127 H12H 109.5 . .
C121 C127 H12I 109.5 . .
H12H C127 H12I 109.5 . .
C121 C127 H12J 109.5 . .
H12H C127 H12J 109.5 . .
H12I C127 H12J 109.5 . .

loop_
_geom_bond_atom_site_label_1
_geom_bond_atom_site_label_2
_geom_bond_distance
_geom_bond_site_symmetry_2
Th1 N1 2.317(6) .
Th1 N2 2.322(5) .
Th1 O1 2.403(4) .
Th1 C74 2.900(7) .
Th1 C49 2.937(6) .
Th1 C75 2.968(7) .
Th1 C73 2.974(7) .
Th1 C50 2.977(7) .
Th1 C48 2.993(6) .
Th1 C51 3.079(7) .
O1 C11 1.402(8) .
O1 C12 1.412(7) .
N1 C4 1.432(8) .
N1 C24 1.457(8) .
B1 C55 1.647(11) .
B1 C67 1.658(11) .
B1 C61 1.668(11) .
B1 C54 1.668(11) .
C1 C2 1.384(10) .
C1 C10 1.384(10) .
C1 H1A 0.9500 .
F1 C56 1.371(10) .
N2 C5 1.418(8) .
N2 C36 1.439(9) .
C2 C3 1.407(9) .
C2 C16 1.512(10) .
B2 C80 1.642(12) .
B2 C86 1.650(11) .
B2 C92 1.656(12) .
B2 C79 1.668(11) .
F2 C57 1.344(10) .
C3 C4 1.384(10) .
C3 H3A 0.9500 .
F3 C58 1.364(10) .
C4 C11 1.373(9) .
F4 C59 1.360(10) .
F5 C60 1.345(9) .
C5 C12 1.379(9) .
C5 C6 1.380(9) .
F6 C62 1.351(8) .
C6 C7 1.401(10) .
C6 H6A 0.9500 .
F7 C63 1.354(8) .
C7 C8 1.368(10) .
C7 C20 1.521(11) .
F8 C64 1.338(8) .
C8 C13 1.401(9) .
C8 H8A 0.9500 .
F9 C65 1.345(8) .
C9 C15 1.515(10) .
C9 C13 1.530(10) .
C9 C10 1.537(9) .
C9 C14 1.572(9) .
F10 C66 1.378(8) .
C10 C11 1.381(9) .
F11 C68 1.337(8) .
C12 C13 1.376(9) .
F12 C69 1.355(8) .
F13 C70 1.348(8) .
F14 C71 1.328(8) .
C14 H14A 0.9800 .
C14 H14B 0.9800 .
C14 H14C 0.9800 .
F15 C72 1.373(8) .
C15 H15A 0.9800 .
C15 H15B 0.9800 .
C15 H15C 0.9800 .
F16 C81 1.367(9) .
C16 C19 1.501(12) .
C16 C18 1.533(11) .
C16 C17 1.533(11) .
F17 C82 1.345(9) .
C17 H17A 0.9800 .
C17 H17B 0.9800 .
C17 H17C 0.9800 .
F18 C83 1.348(9) .
C18 H18A 0.9800 .
C18 H18B 0.9800 .
C18 H18C 0.9800 .
F19 C84 1.341(9) .
C19 H19A 0.9800 .
C19 H19B 0.9800 .
C19 H19C 0.9800 .
F20 C85 1.359(9) .
C20 C21 1.475(13) .
C20 C22 1.490(13) .
C20 C23 1.510(13) .
F21 C87 1.374(10) .
C21 H21A 0.9800 .
C21 H21B 0.9800 .
C21 H21C 0.9800 .
F22 C88 1.352(11) .
C22 H22A 0.9800 .
C22 H22B 0.9800 .
C22 H22C 0.9800 .
F23 C89 1.360(9) .
C23 H23A 0.9800 .
C23 H23B 0.9800 .
C23 H23C 0.9800 .
C24 C25 1.397(9) .
C24 C29 1.430(9) .
F24 C90 1.352(10) .
C25 C26 1.378(9) .
C25 C33 1.511(10) .
F25 C91 1.351(10) .
F26 C93 1.368(8) .
C26 C27 1.377(10) .
C26 H26A 0.9500 .
C27 C28 1.379(10) .
C27 H27A 0.9500 .
F27 C94 1.322(9) .
C28 C29 1.380(10) .
C28 H28A 0.9500 .
F28 C95 1.351(9) .
F29 C96 1.357(9) .
C29 C30 1.526(10) .
F30 C97 1.357(9) .
C30 C31 1.517(11) .
C30 C32 1.530(11) .
C30 H30A 1.0000 .
C31 H31A 0.9800 .
C31 H31B 0.9800 .
C31 H31C 0.9800 .
C32 H32A 0.9800 .
C32 H32B 0.9800 .
C32 H32C 0.9800 .
C33 C34 1.508(11) .
C33 C35 1.533(10) .
C33 H33A 1.0000 .
C34 H34A 0.9800 .
C34 H34B 0.9800 .
C34 H34C 0.9800 .
C35 H35A 0.9800 .
C35 H35B 0.9800 .
C35 H35C 0.9800 .
C36 C37 1.403(10) .
C36 C41 1.414(10) .
C37 C38 1.387(11) .
C37 C42 1.516(10) .
C38 C39 1.367(11) .
C38 H38A 0.9500 .
C39 C40 1.381(11) .
C39 H39A 0.9500 .
C40 C41 1.378(11) .
C40 H40A 0.9500 .
C41 C45 1.517(10) .
C42 C44 1.517(10) .
C42 C43 1.534(10) .
C42 H42A 1.0000 .
C43 H43A 0.9800 .
C43 H43B 0.9800 .
C43 H43C 0.9800 .
C44 H44A 0.9800 .
C44 H44B 0.9800 .
C44 H44C 0.9800 .
C45 C46 1.539(10) .
C45 C47 1.551(11) .
C45 H45A 1.0000 .
C46 H46A 0.9800 .
C46 H46B 0.9800 .
C46 H46C 0.9800 .
C47 H47A 0.9800 .
C47 H47B 0.9800 .
C47 H47C 0.9800 .
C48 C49 1.381(10) .
C48 C53 1.386(9) .
C48 H48A 1.0000 .
C49 C50 1.376(9) .
C49 H49A 1.0000 .
C50 C51 1.400(9) .
C50 H50A 1.0000 .
C51 C52 1.397(10) .
C51 H51A 1.0000 .
C52 C53 1.417(9) .
C52 C54 1.468(9) .
C53 H53A 0.9500 .
C54 H54A 0.9900 .
C54 H54B 0.9900 .
C55 C56 1.365(11) .
C55 C60 1.404(11) .
C56 C57 1.374(11) .
C57 C58 1.381(13) .
C58 C59 1.330(13) .
C59 C60 1.353(11) .
C61 C66 1.384(10) .
C61 C62 1.388(9) .
C62 C63 1.368(10) .
C63 C64 1.360(11) .
C64 C65 1.387(10) .
C65 C66 1.346(10) .
C67 C72 1.370(10) .
C67 C68 1.403(10) .
C68 C69 1.390(10) .
C69 C70 1.348(11) .
C70 C71 1.364(11) .
C71 C72 1.374(10) .
C73 C78 1.383(9) .
C73 C74 1.404(10) .
C73 H73A 1.0000 .
C74 C75 1.349(10) .
C74 H74A 1.0000 .
C75 C76 1.410(9) .
C75 H75A 1.0000 .
C76 C77 1.393(9) .
C76 H76A 0.9500 .
C77 C78 1.406(10) .
C77 C79 1.463(9) .
C78 H78A 0.9500 .
C79 H79A 0.9900 .
C79 H79B 0.9900 .
C80 C85 1.395(10) .
C80 C81 1.409(10) .
C81 C82 1.359(11) .
C82 C83 1.341(11) .
C83 C84 1.400(12) .
C84 C85 1.350(11) .
C86 C87 1.356(11) .
C86 C91 1.394(11) .
C87 C88 1.380(11) .
C88 C89 1.389(14) .
C89 C90 1.343(13) .
C90 C91 1.376(11) .
C92 C93 1.369(11) .
C92 C97 1.394(10) .
C93 C94 1.361(11) .
C94 C95 1.380(12) .
C95 C96 1.357(12) .
C96 C97 1.371(11) .
C98 C99 1.370(12) .
C98 C103 1.386(12) .
C98 C104 1.504(13) .
C99 C100 1.391(13) .
C99 H99A 0.9500 .
C100 C101 1.385(13) .
C100 H10A 0.9500 .
C101 C102 1.367(13) .
C101 H10B 0.9500 .
C102 C103 1.363(13) .
C102 H10C 0.9500 .
C103 H10D 0.9500 .
C104 H10E 0.9800 .
C104 H10F 0.9800 .
C104 H10G 0.9800 .
C105 C106 1.3900 .
C105 C110 1.3900 .
C105 C111 1.504(13) .
C106 C107 1.3900 .
C106 H10H 0.9500 .
C107 C108 1.3900 .
C107 H10I 0.9500 .
C108 C109 1.3900 .
C108 H10J 0.9500 .
C109 C110 1.3900 .
C109 H10K 0.9500 .
C110 H11A 0.9500 .
C111 H11B 0.9800 .
C111 H11C 0.9800 .
C111 H11D 0.9800 .
C112 C113 1.490(18) .
C112 H11E 0.9800 .
C112 H11F 0.9800 .
C112 H11G 0.9800 .
C113 C114 1.464(16) .
C113 H11H 0.9900 .
C113 H11R 0.9900 .
C114 C115 1.64(2) .
C114 H11I 0.9900 .
C114 H11J 0.9900 .
C115 C116 1.439(18) .
C115 H11K 0.9900 .
C115 H11L 0.9900 .
C116 C117 1.490(17) .
C116 H11M 0.9900 .
C116 H11Q 0.9900 .
C117 H11N 0.9800 .
C117 H11O 0.9800 .
C117 H11P 0.9800 .
C118 C119 1.60(2) .
C118 H11U 0.9800 .
C118 H11V 0.9800 .
C118 H11W 0.9800 .
C119 C120 1.594(19) .
C119 H11S 0.9900 .
C119 H11T 0.9900 .
C120 C120 1.64(3) 2_565
C120 H12A 0.9900 .
C120 H12C 0.9900 .
C121 C122 1.3900 .
C121 C126 1.3900 .
C121 C127 1.4826 .
C122 C123 1.3900 .
C122 H12B 0.9500 .
C123 C124 1.3900 .
C123 H12D 0.9500 .
C124 C125 1.3900 .
C124 H12E 0.9500 .
C125 C126 1.3900 .
C125 H12F 0.9500 .
C126 H12G 0.9500 .
C127 H12H 0.9800 .
C127 H12I 0.9800 .
C127 H12J 0.9800 .

loop_
_geom_torsion_atom_site_label_1
_geom_torsion_atom_site_label_2
_geom_torsion_atom_site_label_3
_geom_torsion_atom_site_label_4
_geom_torsion
_geom_torsion_site_symmetry_4
N1 Th1 O1 C11 -16.9(4) .
N2 Th1 O1 C11 -164.4(5) .
C74 Th1 O1 C11 -74.6(5) .
C49 Th1 O1 C11 100.1(4) .
C75 Th1 O1 C11 -108.2(5) .
C73 Th1 O1 C11 -41.7(6) .
C50 Th1 O1 C11 113.5(4) .
C48 Th1 O1 C11 70.4(5) .
C51 Th1 O1 C11 100.7(4) .
N1 Th1 O1 C12 161.6(5) .
N2 Th1 O1 C12 14.2(4) .
C74 Th1 O1 C12 104.0(5) .
C49 Th1 O1 C12 -81.4(5) .
C75 Th1 O1 C12 70.4(5) .
C73 Th1 O1 C12 136.9(5) .
C50 Th1 O1 C12 -68.0(4) .
C48 Th1 O1 C12 -111.1(4) .
C51 Th1 O1 C12 -80.8(4) .
N2 Th1 N1 C4 53.4(5) .
O1 Th1 N1 C4 18.1(4) .
C74 Th1 N1 C4 155.0(5) .
C49 Th1 N1 C4 -88.1(5) .
C75 Th1 N1 C4 143.5(4) .
C73 Th1 N1 C4 -177.1(5) .
C50 Th1 N1 C4 -55.4(5) .
C48 Th1 N1 C4 -95.3(4) .
C51 Th1 N1 C4 -40.3(5) .
N2 Th1 N1 C24 -114.3(5) .
O1 Th1 N1 C24 -149.5(6) .
C74 Th1 N1 C24 -12.7(5) .
C49 Th1 N1 C24 104.2(5) .
C75 Th1 N1 C24 -24.1(5) .
C73 Th1 N1 C24 15.3(5) .
C50 Th1 N1 C24 137.0(5) .
C48 Th1 N1 C24 97.0(5) .
C51 Th1 N1 C24 152.0(5) .
N1 Th1 N2 C5 -50.5(5) .
O1 Th1 N2 C5 -14.9(4) .
C74 Th1 N2 C5 -139.2(5) .
C49 Th1 N2 C5 96.9(5) .
C75 Th1 N2 C5 -153.7(5) .
C73 Th1 N2 C5 -153.2(5) .
C50 Th1 N2 C5 80.4(5) .
C48 Th1 N2 C5 86.8(5) .
C51 Th1 N2 C5 53.6(5) .
N1 Th1 N2 C36 126.5(5) .
O1 Th1 N2 C36 162.0(6) .
C74 Th1 N2 C36 37.7(6) .
C49 Th1 N2 C36 -86.1(6) .
C75 Th1 N2 C36 23.3(5) .
C73 Th1 N2 C36 23.8(6) .
C50 Th1 N2 C36 -102.6(6) .
C48 Th1 N2 C36 -96.2(6) .
C51 Th1 N2 C36 -129.4(6) .
C10 C1 C2 C3 0.9(11) .
C10 C1 C2 C16 175.2(7) .
C1 C2 C3 C4 -0.4(11) .
C16 C2 C3 C4 -174.6(7) .
C2 C3 C4 C11 -1.3(10) .
C2 C3 C4 N1 173.9(6) .
C24 N1 C4 C11 150.5(6) .
Th1 N1 C4 C11 -19.6(8) .
C24 N1 C4 C3 -24.7(9) .
Th1 N1 C4 C3 165.1(5) .
C36 N2 C5 C12 -162.0(6) .
Th1 N2 C5 C12 15.3(8) .
C36 N2 C5 C6 14.1(10) .
Th1 N2 C5 C6 -168.6(6) .
C12 C5 C6 C7 0.1(11) .
N2 C5 C6 C7 -176.0(7) .
C5 C6 C7 C8 0.8(12) .
C5 C6 C7 C20 176.9(7) .
C6 C7 C8 C13 -0.8(12) .
C20 C7 C8 C13 -176.8(7) .
C2 C1 C10 C11 0.3(10) .
C2 C1 C10 C9 -176.5(7) .
C15 C9 C10 C11 116.2(7) .
C13 C9 C10 C11 -7.5(9) .
C14 C9 C10 C11 -125.3(7) .
C15 C9 C10 C1 -67.2(8) .
C13 C9 C10 C1 169.2(6) .
C14 C9 C10 C1 51.4(9) .
C3 C4 C11 C10 2.8(11) .
N1 C4 C11 C10 -172.8(6) .
C3 C4 C11 O1 179.5(6) .
N1 C4 C11 O1 3.9(8) .
C1 C10 C11 C4 -2.3(10) .
C9 C10 C11 C4 174.6(7) .
C1 C10 C11 O1 -178.7(6) .
C9 C10 C11 O1 -1.8(10) .
C12 O1 C11 C4 -165.6(6) .
Th1 O1 C11 C4 12.9(7) .
C12 O1 C11 C10 11.2(9) .
Th1 O1 C11 C10 -170.3(5) .
C6 C5 C12 C13 -1.1(11) .
N2 C5 C12 C13 175.4(6) .
C6 C5 C12 O1 -178.5(6) .
N2 C5 C12 O1 -1.9(9) .
C11 O1 C12 C13 -10.5(9) .
Th1 O1 C12 C13 170.9(5) .
C11 O1 C12 C5 166.9(6) .
Th1 O1 C12 C5 -11.7(7) .
C5 C12 C13 C8 1.1(10) .
O1 C12 C13 C8 178.2(6) .
C5 C12 C13 C9 -176.6(7) .
O1 C12 C13 C9 0.4(10) .
C7 C8 C13 C12 -0.1(11) .
C7 C8 C13 C9 177.7(7) .
C15 C9 C13 C12 -114.9(7) .
C10 C9 C13 C12 8.1(9) .
C14 C9 C13 C12 124.8(7) .
C15 C9 C13 C8 67.5(8) .
C10 C9 C13 C8 -169.5(6) .
C14 C9 C13 C8 -52.8(9) .
C1 C2 C16 C19 60.1(10) .
C3 C2 C16 C19 -125.9(8) .
C1 C2 C16 C18 -174.6(7) .
C3 C2 C16 C18 -0.6(11) .
C1 C2 C16 C17 -57.5(10) .
C3 C2 C16 C17 116.5(8) .
C8 C7 C20 C21 -14.0(13) .
C6 C7 C20 C21 170.1(9) .
C8 C7 C20 C22 114.6(10) .
C6 C7 C20 C22 -61.3(11) .
C8 C7 C20 C23 -130.5(10) .
C6 C7 C20 C23 53.7(11) .
C4 N1 C24 C25 102.8(7) .
Th1 N1 C24 C25 -88.7(8) .
C4 N1 C24 C29 -73.1(8) .
Th1 N1 C24 C29 95.5(6) .
C29 C24 C25 C26 2.7(10) .
N1 C24 C25 C26 -173.1(6) .
C29 C24 C25 C33 -177.9(7) .
N1 C24 C25 C33 6.3(10) .
C24 C25 C26 C27 0.6(11) .
C33 C25 C26 C27 -178.8(7) .
C25 C26 C27 C28 -3.0(12) .
C26 C27 C28 C29 2.0(12) .
C27 C28 C29 C24 1.2(11) .
C27 C28 C29 C30 178.3(7) .
C25 C24 C29 C28 -3.6(10) .
N1 C24 C29 C28 172.3(6) .
C25 C24 C29 C30 179.5(7) .
N1 C24 C29 C30 -4.6(10) .
C28 C29 C30 C31 48.1(10) .
C24 C29 C30 C31 -135.0(8) .
C28 C29 C30 C32 -74.6(9) .
C24 C29 C30 C32 102.3(8) .
C26 C25 C33 C34 83.9(8) .
C24 C25 C33 C34 -95.5(9) .
C26 C25 C33 C35 -40.2(10) .
C24 C25 C33 C35 140.4(7) .
C5 N2 C36 C37 -88.4(7) .
Th1 N2 C36 C37 94.4(7) .
C5 N2 C36 C41 89.9(8) .
Th1 N2 C36 C41 -87.3(7) .
C41 C36 C37 C38 7.0(10) .
N2 C36 C37 C38 -174.6(6) .
C41 C36 C37 C42 -171.4(7) .
N2 C36 C37 C42 7.0(10) .
C36 C37 C38 C39 -2.4(12) .
C42 C37 C38 C39 176.1(8) .
C37 C38 C39 C40 -2.3(14) .
C38 C39 C40 C41 2.5(13) .
C39 C40 C41 C36 2.1(12) .
C39 C40 C41 C45 -178.7(7) .
C37 C36 C41 C40 -6.9(10) .
N2 C36 C41 C40 174.7(6) .
C37 C36 C41 C45 174.0(6) .
N2 C36 C41 C45 -4.4(10) .
C38 C37 C42 C44 68.2(9) .
C36 C37 C42 C44 -113.4(8) .
C38 C37 C42 C43 -55.1(10) .
C36 C37 C42 C43 123.2(8) .
C40 C41 C45 C46 99.1(9) .
C36 C41 C45 C46 -81.8(9) .
C40 C41 C45 C47 -23.9(10) .
C36 C41 C45 C47 155.1(7) .
N1 Th1 C48 C49 166.6(4) .
N2 Th1 C48 C49 22.0(5) .
O1 Th1 C48 C49 99.5(4) .
C74 Th1 C48 C49 -109.9(4) .
C75 Th1 C48 C49 -81.8(5) .
C73 Th1 C48 C49 -115.5(4) .
C50 Th1 C48 C49 30.7(4) .
C51 Th1 C48 C49 64.1(4) .
N1 Th1 C48 C53 42.6(4) .
N2 Th1 C48 C53 -102.0(5) .
O1 Th1 C48 C53 -24.6(5) .
C74 Th1 C48 C53 126.0(4) .
C49 Th1 C48 C53 -124.0(6) .
C75 Th1 C48 C53 154.1(4) .
C73 Th1 C48 C53 120.5(4) .
C50 Th1 C48 C53 -93.3(5) .
C51 Th1 C48 C53 -59.9(4) .
C53 C48 C49 C50 1.9(10) .
Th1 C48 C49 C50 -69.2(6) .
C53 C48 C49 Th1 71.1(6) .
N1 Th1 C49 C50 108.2(5) .
N2 Th1 C49 C50 -38.7(5) .
O1 Th1 C49 C50 30.8(5) .
C74 Th1 C49 C50 -154.0(4) .
C75 Th1 C49 C50 -125.8(5) .
C73 Th1 C49 C50 -171.7(5) .
C48 Th1 C49 C50 124.1(7) .
C51 Th1 C49 C50 30.0(4) .
N1 Th1 C49 C48 -16.0(5) .
N2 Th1 C49 C48 -162.9(4) .
O1 Th1 C49 C48 -93.4(4) .
C74 Th1 C49 C48 81.8(5) .
C75 Th1 C49 C48 110.1(4) .
C73 Th1 C49 C48 64.2(4) .
C50 Th1 C49 C48 -124.1(7) .
C51 Th1 C49 C48 -94.2(5) .
C48 C49 C50 C51 0.2(10) .
Th1 C49 C50 C51 -69.4(6) .
C48 C49 C50 Th1 69.6(6) .
N1 Th1 C50 C49 -91.2(5) .
N2 Th1 C50 C49 142.6(5) .
O1 Th1 C50 C49 -152.6(4) .
C74 Th1 C50 C49 37.5(6) .
C75 Th1 C50 C49 66.7(5) .
C73 Th1 C50 C49 9.8(5) .
C48 Th1 C50 C49 -30.7(4) .
C51 Th1 C50 C49 -125.2(7) .
N1 Th1 C50 C51 34.1(5) .
N2 Th1 C50 C51 -92.2(4) .
O1 Th1 C50 C51 -27.3(4) .
C74 Th1 C50 C51 162.7(4) .
C49 Th1 C50 C51 125.2(7) .
C75 Th1 C50 C51 -168.1(4) .
C73 Th1 C50 C51 135.0(4) .
C48 Th1 C50 C51 94.5(5) .
C49 C50 C51 C52 -6.0(10) .
Th1 C50 C51 C52 -72.3(6) .
C49 C50 C51 Th1 66.3(6) .
N1 Th1 C51 C52 -27.9(4) .
N2 Th1 C51 C52 -150.0(4) .
O1 Th1 C51 C52 -84.8(4) .
C74 Th1 C51 C52 81.4(9) .
C49 Th1 C51 C52 94.5(4) .
C75 Th1 C51 C52 144.6(4) .
C73 Th1 C51 C52 61.4(5) .
C50 Th1 C51 C52 124.7(6) .
C48 Th1 C51 C52 60.7(4) .
N1 Th1 C51 C50 -152.7(4) .
N2 Th1 C51 C50 85.3(4) .
O1 Th1 C51 C50 150.5(5) .
C74 Th1 C51 C50 -43.3(10) .
C49 Th1 C51 C50 -30.2(4) .
C75 Th1 C51 C50 19.9(6) .
C73 Th1 C51 C50 -63.4(5) .
C48 Th1 C51 C50 -64.0(4) .
C50 C51 C52 C53 9.2(9) .
Th1 C51 C52 C53 -56.8(5) .
C50 C51 C52 C54 -167.1(6) .
Th1 C51 C52 C54 126.9(6) .
C49 C48 C53 C52 1.7(9) .
Th1 C48 C53 C52 68.5(6) .
C51 C52 C53 C48 -7.1(9) .
C54 C52 C53 C48 169.2(6) .
C51 C52 C54 B1 92.7(7) .
C53 C52 C54 B1 -83.4(8) .
C55 B1 C54 C52 -174.2(6) .
C67 B1 C54 C52 69.2(8) .
C61 B1 C54 C52 -56.0(7) .
C67 B1 C55 C56 -69.4(9) .
C61 B1 C55 C56 54.1(10) .
C54 B1 C55 C56 169.1(7) .
C67 B1 C55 C60 107.3(9) .
C61 B1 C55 C60 -129.2(8) .
C54 B1 C55 C60 -14.2(11) .
C60 C55 C56 F1 -179.5(7) .
B1 C55 C56 F1 -2.4(12) .
C60 C55 C56 C57 2.8(13) .
B1 C55 C56 C57 179.9(8) .
C55 C56 C57 F2 177.2(8) .
F1 C56 C57 F2 -0.6(12) .
C55 C56 C57 C58 -1.5(14) .
F1 C56 C57 C58 -179.2(8) .
F2 C57 C58 C59 -178.3(9) .
C56 C57 C58 C59 0.3(14) .
F2 C57 C58 F3 0.6(14) .
C56 C57 C58 F3 179.2(8) .
F3 C58 C59 C60 -179.7(8) .
C57 C58 C59 C60 -0.9(15) .
F3 C58 C59 F4 1.1(14) .
C57 C58 C59 F4 180.0(8) .
C58 C59 C60 F5 179.4(8) .
F4 C59 C60 F5 -1.4(13) .
C58 C59 C60 C55 2.5(15) .
F4 C59 C60 C55 -178.3(8) .
C56 C55 C60 F5 180.0(7) .
B1 C55 C60 F5 3.1(12) .
C56 C55 C60 C59 -3.3(12) .
B1 C55 C60 C59 179.8(8) .
C55 B1 C61 C66 -158.3(7) .
C67 B1 C61 C66 -41.0(10) .
C54 B1 C61 C66 82.8(8) .
C55 B1 C61 C62 28.8(10) .
C67 B1 C61 C62 146.0(7) .
C54 B1 C61 C62 -90.2(8) .
C66 C61 C62 F6 -174.3(6) .
B1 C61 C62 F6 -0.6(11) .
C66 C61 C62 C63 5.2(11) .
B1 C61 C62 C63 179.0(7) .
F6 C62 C63 F7 -2.2(10) .
C61 C62 C63 F7 178.2(7) .
F6 C62 C63 C64 177.1(7) .
C61 C62 C63 C64 -2.5(12) .
F7 C63 C64 F8 1.5(11) .
C62 C63 C64 F8 -177.8(7) .
F7 C63 C64 C65 178.1(7) .
C62 C63 C64 C65 -1.2(12) .
F8 C64 C65 F9 -0.3(11) .
C63 C64 C65 F9 -176.8(7) .
F8 C64 C65 C66 178.2(7) .
C63 C64 C65 C66 1.6(11) .
F9 C65 C66 F10 0.4(10) .
C64 C65 C66 F10 -178.0(6) .
F9 C65 C66 C61 -179.9(7) .
C64 C65 C66 C61 1.7(12) .
C62 C61 C66 C65 -4.9(11) .
B1 C61 C66 C65 -178.5(7) .
C62 C61 C66 F10 174.8(6) .
B1 C61 C66 F10 1.2(11) .
C55 B1 C67 C72 -69.1(9) .
C61 B1 C67 C72 170.7(7) .
C54 B1 C67 C72 51.3(9) .
C55 B1 C67 C68 98.3(8) .
C61 B1 C67 C68 -21.9(11) .
C54 B1 C67 C68 -141.4(7) .
C72 C67 C68 F11 174.8(7) .
B1 C67 C68 F11 6.5(12) .
C72 C67 C68 C69 -5.2(11) .
B1 C67 C68 C69 -173.6(7) .
F11 C68 C69 C70 -177.2(8) .
C67 C68 C69 C70 2.8(13) .
F11 C68 C69 F12 1.3(11) .
C67 C68 C69 F12 -178.6(7) .
F12 C69 C70 F13 -1.0(13) .
C68 C69 C70 F13 177.5(8) .
F12 C69 C70 C71 -179.3(8) .
C68 C69 C70 C71 -0.7(14) .
F13 C70 C71 F14 -0.3(13) .
C69 C70 C71 F14 178.0(8) .
F13 C70 C71 C72 -176.8(7) .
C69 C70 C71 C72 1.4(13) .
C68 C67 C72 F15 -174.5(6) .
B1 C67 C72 F15 -5.5(11) .
C68 C67 C72 C71 6.4(12) .
B1 C67 C72 C71 175.4(7) .
F14 C71 C72 C67 178.7(7) .
C70 C71 C72 C67 -4.8(13) .
F14 C71 C72 F15 -0.4(11) .
C70 C71 C72 F15 176.1(7) .
N1 Th1 C73 C78 143.8(5) .
N2 Th1 C73 C78 -93.5(5) .
O1 Th1 C73 C78 166.8(4) .
C74 Th1 C73 C78 -123.7(7) .
C49 Th1 C73 C78 20.8(5) .
C75 Th1 C73 C78 -92.9(5) .
C50 Th1 C73 C78 16.4(6) .
C48 Th1 C73 C78 45.0(5) .
C51 Th1 C73 C78 44.5(6) .
N1 Th1 C73 C74 -92.5(5) .
N2 Th1 C73 C74 30.2(5) .
O1 Th1 C73 C74 -69.5(6) .
C49 Th1 C73 C74 144.5(5) .
C75 Th1 C73 C74 30.9(4) .
C50 Th1 C73 C74 140.1(4) .
C48 Th1 C73 C74 168.7(5) .
C51 Th1 C73 C74 168.2(4) .
C78 C73 C74 C75 1.2(11) .
Th1 C73 C74 C75 -71.3(6) .
C78 C73 C74 Th1 72.6(6) .
N1 Th1 C74 C75 -154.6(4) .
N2 Th1 C74 C75 -33.5(5) .
O1 Th1 C74 C75 -103.2(4) .
C49 Th1 C74 C75 82.2(5) .
C73 Th1 C74 C75 122.8(7) .
C50 Th1 C74 C75 64.2(6) .
C48 Th1 C74 C75 110.8(4) .
C51 Th1 C74 C75 93.0(9) .
N1 Th1 C74 C73 82.6(5) .
N2 Th1 C74 C73 -156.3(4) .
O1 Th1 C74 C73 134.1(4) .
C49 Th1 C74 C73 -40.5(5) .
C75 Th1 C74 C73 -122.8(7) .
C50 Th1 C74 C73 -58.5(6) .
C48 Th1 C74 C73 -12.0(5) .
C51 Th1 C74 C73 -29.8(10) .
C73 C74 C75 C76 -1.0(11) .
Th1 C74 C75 C76 -72.1(6) .
C73 C74 C75 Th1 71.1(6) .
N1 Th1 C75 C74 26.1(5) .
N2 Th1 C75 C74 147.3(4) .
O1 Th1 C75 C74 97.7(4) .
C49 Th1 C75 C74 -109.4(4) .
C73 Th1 C75 C74 -32.1(4) .
C50 Th1 C75 C74 -135.8(4) .
C48 Th1 C75 C74 -80.8(5) .
C51 Th1 C75 C74 -146.5(4) .
N1 Th1 C75 C76 151.0(4) .
N2 Th1 C75 C76 -87.7(4) .
O1 Th1 C75 C76 -137.4(4) .
C74 Th1 C75 C76 125.0(7) .
C49 Th1 C75 C76 15.5(5) .
C73 Th1 C75 C76 92.8(5) .
C50 Th1 C75 C76 -10.8(5) .
C48 Th1 C75 C76 44.2(5) .
C51 Th1 C75 C76 -21.5(7) .
C74 C75 C76 C77 -1.2(11) .
Th1 C75 C76 C77 -68.1(6) .
C75 C76 C77 C78 3.0(10) .
C75 C76 C77 C79 -171.0(6) .
C74 C73 C78 C77 0.7(11) .
Th1 C73 C78 C77 67.4(6) .
C76 C77 C78 C73 -2.7(10) .
C79 C77 C78 C73 171.3(6) .
C76 C77 C79 B2 81.2(9) .
C78 C77 C79 B2 -92.5(9) .
C80 B2 C79 C77 62.2(8) .
C86 B2 C79 C77 -177.7(7) .
C92 B2 C79 C77 -61.7(9) .
C86 B2 C80 C85 161.4(7) .
C92 B2 C80 C85 44.3(10) .
C79 B2 C80 C85 -78.8(9) .
C86 B2 C80 C81 -24.8(10) .
C92 B2 C80 C81 -141.9(7) .
C79 B2 C80 C81 95.0(8) .
C85 C80 C81 C82 -1.3(11) .
B2 C80 C81 C82 -175.7(8) .
C85 C80 C81 F16 176.7(7) .
B2 C80 C81 F16 2.3(11) .
F16 C81 C82 C83 -176.2(7) .
C80 C81 C82 C83 1.9(13) .
F16 C81 C82 F17 1.3(12) .
C80 C81 C82 F17 179.4(7) .
F17 C82 C83 F18 1.9(13) .
C81 C82 C83 F18 179.4(8) .
F17 C82 C83 C84 -178.2(7) .
C81 C82 C83 C84 -0.7(13) .
C82 C83 C84 F19 -177.3(8) .
F18 C83 C84 F19 2.6(12) .
C82 C83 C84 C85 -0.9(13) .
F18 C83 C84 C85 179.0(7) .
F19 C84 C85 F20 -4.9(12) .
C83 C84 C85 F20 178.8(7) .
F19 C84 C85 C80 177.9(7) .
C83 C84 C85 C80 1.6(13) .
C81 C80 C85 C84 -0.5(11) .
B2 C80 C85 C84 174.0(8) .
C81 C80 C85 F20 -177.6(6) .
B2 C80 C85 F20 -3.1(11) .
C80 B2 C86 C87 123.6(9) .
C92 B2 C86 C87 -113.2(9) .
C79 B2 C86 C87 8.3(12) .
C80 B2 C86 C91 -61.5(10) .
C92 B2 C86 C91 61.7(9) .
C79 B2 C86 C91 -176.8(7) .
C91 C86 C87 F21 177.1(7) .
B2 C86 C87 F21 -7.7(14) .
C91 C86 C87 C88 0.7(13) .
B2 C86 C87 C88 175.9(9) .
C86 C87 C88 F22 179.4(9) .
F21 C87 C88 F22 2.7(13) .
C86 C87 C88 C89 -1.6(15) .
F21 C87 C88 C89 -178.4(8) .
F22 C88 C89 C90 -178.8(9) .
C87 C88 C89 C90 2.2(15) .
F22 C88 C89 F23 -0.4(14) .
C87 C88 C89 F23 -179.4(8) .
F23 C89 C90 F24 -0.7(15) .
C88 C89 C90 F24 177.7(8) .
F23 C89 C90 C91 179.7(8) .
C88 C89 C90 C91 -1.9(15) .
C89 C90 C91 F25 179.3(8) .
F24 C90 C91 F25 -0.3(12) .
C89 C90 C91 C86 1.1(14) .
F24 C90 C91 C86 -178.6(8) .
C87 C86 C91 F25 -178.6(7) .
B2 C86 C91 F25 5.7(11) .
C87 C86 C91 C90 -0.4(12) .
B2 C86 C91 C90 -176.1(8) .
C80 B2 C92 C93 19.6(11) .
C86 B2 C92 C93 -101.9(9) .
C79 B2 C92 C93 137.7(8) .
C80 B2 C92 C97 -167.0(6) .
C86 B2 C92 C97 71.4(8) .
C79 B2 C92 C97 -49.0(9) .
C97 C92 C93 C94 1.2(12) .
B2 C92 C93 C94 175.0(8) .
C97 C92 C93 F26 -176.0(7) .
B2 C92 C93 F26 -2.2(12) .
F26 C93 C94 F27 -2.8(12) .
C92 C93 C94 F27 179.8(7) .
F26 C93 C94 C95 177.5(7) .
C92 C93 C94 C95 0.1(13) .
F27 C94 C95 F28 0.8(12) .
C93 C94 C95 F28 -179.5(7) .
F27 C94 C95 C96 178.4(8) .
C93 C94 C95 C96 -1.8(12) .
F28 C95 C96 F29 -0.2(12) .
C94 C95 C96 F29 -177.8(7) .
F28 C95 C96 C97 179.8(7) .
C94 C95 C96 C97 2.1(12) .
F29 C96 C97 F30 1.0(11) .
C95 C96 C97 F30 -179.0(7) .
F29 C96 C97 C92 179.2(7) .
C95 C96 C97 C92 -0.7(13) .
C93 C92 C97 F30 177.3(7) .
B2 C92 C97 F30 2.9(10) .
C93 C92 C97 C96 -0.9(11) .
B2 C92 C97 C96 -175.2(7) .
C103 C98 C99 C100 -0.3(12) .
C104 C98 C99 C100 179.1(7) .
C98 C99 C100 C101 1.7(12) .
C99 C100 C101 C102 -1.8(12) .
C100 C101 C102 C103 0.5(12) .
C101 C102 C103 C98 1.0(12) .
C99 C98 C103 C102 -1.1(12) .
C104 C98 C103 C102 179.5(7) .
C110 C105 C106 C107 0.0 .
C111 C105 C106 C107 179.8(10) .
C105 C106 C107 C108 0.0 .
C106 C107 C108 C109 0.0 .
C107 C108 C109 C110 0.0 .
C108 C109 C110 C105 0.0 .
C106 C105 C110 C109 0.0 .
C111 C105 C110 C109 -179.8(10) .
C112 C113 C114 C115 176.4(13) .
C113 C114 C115 C116 72.5(19) .
C114 C115 C116 C117 178.1(12) .
C118 C119 C120 C120 -176(2) 2_565
C126 C121 C122 C123 0.0 .
C127 C121 C122 C123 -179.7 .
C121 C122 C123 C124 0.0 .
C122 C123 C124 C125 0.0 .
C123 C124 C125 C126 0.0 .
C124 C125 C126 C121 0.0 .
C122 C121 C126 C125 0.0 .
C127 C121 C126 C125 179.7 .
